data_1566028
loop_
_publ_author_name
'Zheng, Jun'
'Meng, Ye'
'Zhang, Lin'
'Yang, Xinan'
'Ma, Peihua'

_publ_section_title
;
 Metal-induced different structures of four
 cyclopentanocucurbit[5]uril-based complexes
;
_journal_name_full 'Inorganica Chimica Acta'
_journal_page_first 120669
_journal_paper_doi 10.1016/j.ica.2021.120669
_journal_volume 529
_journal_year 2022
_chemical_formula_moiety 'C90 H106 N40 O24 Pb4, Cl, 7(Cl O4), 3(H2 O)'
_chemical_formula_sum 'C90 H112 Cl8 N40 O55 Pb4'
_chemical_formula_weight 3746.55
_space_group_crystal_system monoclinic
_space_group_IT_number 14
_space_group_name_Hall '-P 2yn'
_space_group_name_H-M_alt 'P 1 21/n 1'
_atom_sites_solution_hydrogens mixed
_cell_angle_alpha 90
_cell_angle_beta 102.518(4)
_cell_angle_gamma 90
_cell_formula_units_Z 4
_cell_length_a 27.305(4)
_cell_length_b 14.774(2)
_cell_length_c 33.700(5)
_cell_measurement_reflns_used 9872
_cell_measurement_temperature 296.15
_cell_measurement_theta_max 21.973
_cell_measurement_theta_min 2.224
_cell_volume 13272(3)
_computing_cell_refinement 'SAINT v8.37A (Bruker, 2015)'
_computing_data_reduction 'SAINT v8.37A (Bruker, 2015)'
_computing_molecular_graphics 'Olex2 1.3-alpha (Dolomanov et al., 2009)'
_computing_publication_material 'Olex2 1.3-alpha (Dolomanov et al., 2009)'
_computing_structure_refinement 'SHELXL 2018/3 (Sheldrick, 2015)'
_computing_structure_solution 'SHELXT 2018/2 (Sheldrick, 2018)'
_diffrn_ambient_temperature 296.15
_diffrn_measured_fraction_theta_full 1.000
_diffrn_measured_fraction_theta_max 1.000
_diffrn_measurement_device_type 'CCD area detector'
_diffrn_measurement_method 'phi and omega scans'
_diffrn_radiation_monochromator graphite
_diffrn_radiation_type MoK\a
_diffrn_radiation_wavelength 0.71073
_diffrn_reflns_av_R_equivalents 0.1827
_diffrn_reflns_av_unetI/netI 0.1287
_diffrn_reflns_Laue_measured_fraction_full 1.000
_diffrn_reflns_Laue_measured_fraction_max 1.000
_diffrn_reflns_limit_h_max 32
_diffrn_reflns_limit_h_min -32
_diffrn_reflns_limit_k_max 17
_diffrn_reflns_limit_k_min -17
_diffrn_reflns_limit_l_max 40
_diffrn_reflns_limit_l_min -40
_diffrn_reflns_number 203022
_diffrn_reflns_point_group_measured_fraction_full 1.000
_diffrn_reflns_point_group_measured_fraction_max 1.000
_diffrn_reflns_theta_full 24.999
_diffrn_reflns_theta_max 24.999
_diffrn_reflns_theta_min 1.576
_diffrn_source_current 35.0
_diffrn_source_power 1.4
_diffrn_source_voltage 40.0
_exptl_absorpt_coefficient_mu 5.326
_exptl_absorpt_correction_T_max 0.7457
_exptl_absorpt_correction_T_min 0.4111
_exptl_absorpt_correction_type multi-scan
_exptl_crystal_colour colourless
_exptl_crystal_colour_primary colourless
_exptl_crystal_density_diffrn 1.875
_exptl_crystal_description block
_exptl_crystal_F_000 7344
_exptl_crystal_size_max 0.24
_exptl_crystal_size_mid 0.23
_exptl_crystal_size_min 0.2
_refine_diff_density_max 2.214
_refine_diff_density_min -1.536
_refine_diff_density_rms 0.194
_refine_ls_extinction_coef .
_refine_ls_extinction_method none
_refine_ls_goodness_of_fit_ref 1.033
_refine_ls_hydrogen_treatment constr
_refine_ls_matrix_type full
_refine_ls_number_parameters 1985
_refine_ls_number_reflns 23383
_refine_ls_number_restraints 849
_refine_ls_restrained_S_all 1.039
_refine_ls_R_factor_all 0.1665
_refine_ls_R_factor_gt 0.0803
_refine_ls_shift/su_max 0.003
_refine_ls_shift/su_mean 0.000
_refine_ls_structure_factor_coef Fsqd
_refine_ls_weighting_details 'w=1/[\s^2^(Fo^2^)+(0.1231P)^2^] where P=(Fo^2^+2Fc^2^)/3'
_refine_ls_weighting_scheme calc
_refine_ls_wR_factor_gt 0.1947
_refine_ls_wR_factor_ref 0.2213
_reflns_Friedel_coverage 0.000
_reflns_Friedel_fraction_full .
_reflns_Friedel_fraction_max .
_reflns_number_gt 12504
_reflns_number_total 23383
_reflns_threshold_expression 'I > 2\s(I)'
_cod_data_source_file ICA-2022-529-120669.cif
_cod_data_source_block p_sq
_cod_original_cell_volume 13272(4)
_cod_database_code 1566028
_shelx_space_group_comment
;
The symmetry employed for this shelxl refinement is uniquely defined
by the following loop, which should always be used as a source of
symmetry information in preference to the above space-group names.
They are only intended as comments.
;
_shelx_estimated_absorpt_t_max 0.416
_shelx_estimated_absorpt_t_min 0.361
_olex2_refinement_description
;
1. Fixed Uiso
 At 1.2 times of:
  All C(H) groups, All C(H,H) groups, All C(H,H,H,H) groups
 At 1.5 times of:
  All O(H,H) groups
2. Restrained distances
 Cl2-O24 = Cl2-O22 = Cl2-O23 = Cl2-O21
 1.35 with sigma of 0.02
 O43-O44 \\sim O43-O45 \\sim O44-O45
 with sigma of 0.02
 Cl5-O39 \\sim Cl5-O41 \\sim Cl5-O40 \\sim Cl5-O38
 with sigma of 0.01
 Cl2-O22 \\sim Cl2-O23 \\sim Cl2-O24 \\sim Cl2-O21
 with sigma of 0.01
 Cl6-O39 \\sim Cl6-O41 \\sim Cl6-O40 \\sim Cl6-O42
 with sigma of 0.01
 O22-O23 \\sim O22-O21 \\sim O22-O24 \\sim O23-O21 \\sim O23-O24 \\sim O21-O24
 with sigma of 0.01
 O39-O41 \\sim O39-O40 \\sim O41-O40 \\sim O41-O38 \\sim O40-O38 \\sim O39-O38
 with sigma of 0.01
 O39-O41 \\sim O39-O40 \\sim O41-O40 \\sim O41-O42 \\sim O40-O42 \\sim O39-O42
 with sigma of 0.01
 Cl1-O22 \\sim Cl1-O23 \\sim Cl1-O21 \\sim Cl1-O25
 with sigma of 0.01
 O22-O23 \\sim O22-O21 \\sim O23-O21 \\sim O22-O25 \\sim O23-O25 \\sim O21-O25
 with sigma of 0.01
 O37-O36 \\sim O37-O35 \\sim O36-O35 \\sim O37-O34 \\sim O35-O34 \\sim O36-O34
 with sigma of 0.01
 Cl4-O37 \\sim Cl4-O36 \\sim Cl4-O35 \\sim Cl4-O34
 with sigma of 0.01
 Cl9-O30 \\sim Cl9-O27 \\sim Cl9-O32 \\sim Cl9-O29
 with sigma of 0.01
 O33-O26 \\sim O33-O28 \\sim O33-O31 \\sim O26-O28 \\sim O26-O31 \\sim O28-O31
 with sigma of 0.01
 O30-O27 \\sim O30-O32 \\sim O30-O29 \\sim O27-O32 \\sim O27-O29 \\sim O32-O29
 with sigma of 0.01
 Cl12-O63 \\sim Cl12-O60 \\sim Cl12-O57 \\sim Cl12-O59
 with sigma of 0.01
 Cl9-O33 \\sim Cl9-O26 \\sim Cl9-O28 \\sim Cl9-O31
 with sigma of 0.01
 O63-O60 \\sim O63-O57 \\sim O60-O59 \\sim O57-O59 \\sim O59-O63 \\sim O57-O60
 with sigma of 0.01
 Cl12-O58 \\sim Cl12-O56 \\sim Cl12-O61 \\sim Cl12-O62
 with sigma of 0.01
 O58-O56 \\sim O58-O61 \\sim O58-O62 \\sim O62-O61 \\sim O62-O56 \\sim O61-O56
 with sigma of 0.01
 Cl11-O50 \\sim Cl11-O54 \\sim Cl11-O49 \\sim Cl11-O52
 with sigma of 0.01
 O50-O54 \\sim O50-O49 \\sim O54-O49 \\sim O54-O52 \\sim O49-O52
 with sigma of 0.01
 Cl10-O48 \\sim Cl10-O53 \\sim Cl10-O55 \\sim Cl10-O51
 with sigma of 0.01
 O48-O53 \\sim O48-O55 \\sim O48-O51 \\sim O53-O55 \\sim O53-O51 \\sim O55-O51
 with sigma of 0.02
 O43-O44 \\sim O44-O45
 with sigma of 0.02
 Cl8-O43 \\sim Cl8-O44 \\sim Cl8-O45 \\sim Cl8-O47
 with sigma of 0.01
 Cl7-O43 \\sim Cl7-O44 \\sim Cl7-O45 \\sim Cl7-O46
 with sigma of 0.01
 O47-O43 \\sim O47-O45 \\sim O47-O44 \\sim O43-O45 \\sim O43-O44 \\sim O45-O44
 with sigma of 0.01
 O46-O43 \\sim O46-O45 \\sim O46-O44 \\sim O43-O45 \\sim O43-O44 \\sim O45-O44
 with sigma of 0.01
 C84-C94 \\sim C86-C94 \\sim C85-C86 \\sim C85-C84
 with sigma of 0.02
 C91-C39 \\sim C91-C41 \\sim C40-C41 \\sim C40-C39
 with sigma of 0.02
 C93-C12 \\sim C93-C14 \\sim C13-C12 \\sim C13-C14
 with sigma of 0.02
 C92-C30 \\sim C31-C30 \\sim C31-C32 \\sim C92-C32
 with sigma of 0.02
3. Rigid bond restraints
 O39, O40, O41, Cl5, O38
 with sigma for 1-2 distances of 0.01 and sigma for 1-3 distances of 0.01
 O39, O40, O41, Cl6, O42
 with sigma for 1-2 distances of 0.01 and sigma for 1-3 distances of 0.01
 O21, O22, O23, Cl1, O25
 with sigma for 1-2 distances of 0.01 and sigma for 1-3 distances of 0.01
 Cl4, O34, O35, O36, O37
 with sigma for 1-2 distances of 0.01 and sigma for 1-3 distances of 0.01
 O21, O22, O23, Cl2, O24
 with sigma for 1-2 distances of 0.01 and sigma for 1-3 distances of 0.01
 O21, O22, O23, Cl2, O24, Cl1, O25
 with sigma for 1-2 distances of 0.01 and sigma for 1-3 distances of 0.01
 Cl11, O49, O50, O52, O54
 with sigma for 1-2 distances of 0.01 and sigma for 1-3 distances of 0.01
 Cl9, O26, O28, O31, O33
 with sigma for 1-2 distances of 0.01 and sigma for 1-3 distances of 0.01
4. Uiso/Uaniso restraints and constraints
O39 \\sim O40 \\sim O41 \\sim Cl5 \\sim O38: within 2A with sigma of 0.04 and
sigma for terminal atoms of 0.08 within 2A
O39 \\sim O40 \\sim O41 \\sim Cl6 \\sim O42: within 2A with sigma of 0.04 and
sigma for terminal atoms of 0.08 within 2A
Cl4 \\sim O34 \\sim O35 \\sim O36 \\sim O37: within 2A with sigma of 0.01 and
sigma for terminal atoms of 0.02 within 2A
Cl9 \\sim O27 \\sim O29 \\sim O30 \\sim O32 \\sim O26 \\sim O28 \\sim O31 \\sim
O33: within 2A with sigma of 0.04 and sigma for terminal atoms of 0.08 within 2A
Cl12 \\sim O57 \\sim O59 \\sim O60 \\sim O63 \\sim O56 \\sim O58 \\sim O61
\\sim O62: within 2A with sigma of 0.04 and sigma for terminal atoms of 0.08
within 2A
C11 \\sim C12 \\sim C14 \\sim C15 \\sim C13 \\sim C93: within 2A with sigma of
0.04 and sigma for terminal atoms of 0.08 within 2A
Uanis(O24) \\sim Ueq, Uanis(O23) \\sim Ueq, Uanis(Cl1) \\sim Ueq, Uanis(Cl2)
\\sim Ueq, Uanis(O25) \\sim Ueq, Uanis(O21) \\sim Ueq, Uanis(O22) \\sim Ueq:
with sigma of 0.01 and sigma for terminal atoms of 0.02
Uanis(O59) \\sim Ueq: with sigma of 0.01 and sigma for terminal atoms of 0.02
Uanis(O48) \\sim Ueq, Uanis(O55) \\sim Ueq, Uanis(O53) \\sim Ueq, Uanis(O51)
\\sim Ueq: with sigma of 0.01 and sigma for terminal atoms of 0.02
Uanis(O61) \\sim Ueq: with sigma of 0.01 and sigma for terminal atoms of 0.02
Uanis(O33) \\sim Ueq: with sigma of 0.01 and sigma for terminal atoms of 0.02
Uanis(C94) \\sim Ueq, Uanis(C85) \\sim Ueq: with sigma of 0.01 and sigma for
terminal atoms of 0.02
Uanis(O5W) \\sim Ueq: with sigma of 0.01 and sigma for terminal atoms of 0.02
Uanis(Cl11) \\sim Ueq, Uanis(C40) \\sim Ueq: with sigma of 0.01 and sigma for
terminal atoms of 0.02
Uanis(C93) \\sim Ueq: with sigma of 0.01 and sigma for terminal atoms of 0.02
Uanis(C19) \\sim Ueq: with sigma of 0.01 and sigma for terminal atoms of 0.02
Uanis(O29) \\sim Ueq: with sigma of 0.01 and sigma for terminal atoms of 0.02
Uanis(Cl3) \\sim Ueq: with sigma of 0.1 and sigma for terminal atoms of 0.2
Uanis(C31) \\sim Ueq, Uanis(C92) \\sim Ueq: with sigma of 0.01 and sigma for
terminal atoms of 0.02
5. Others
 Sof(H12C)=Sof(H12D)=Sof(H14C)=Sof(H14D)=Sof(H30C)=Sof(H30D)=Sof(H32C)=
 Sof(H32D)=Sof(H39C)=Sof(H39D)=Sof(H41C)=Sof(H41D)=Sof(H84C)=Sof(H84D)=
 Sof(H86C)=Sof(H86D)=Sof(C91)=Sof(H91A)=Sof(H91B)=Sof(C92)=Sof(H92A)=Sof(H92B)=
 Sof(C93)=Sof(H93A)=Sof(H93B)=Sof(C94)=Sof(H94A)=Sof(H94B)=Sof(O56)=Sof(O58)=
 Sof(O61)=Sof(O62)=Sof(Cl1)=Sof(O25)=Sof(Cl5)=Sof(O38)=Sof(Cl8)=Sof(O47)=
 Sof(Cl10)=Sof(O48)=Sof(O51)=Sof(O53)=Sof(O55)=1-FVAR(1)
 Sof(H12A)=Sof(H12B)=Sof(H14A)=Sof(H14B)=Sof(H30A)=Sof(H30B)=Sof(H32A)=
 Sof(H32B)=Sof(H39A)=Sof(H39B)=Sof(H41A)=Sof(H41B)=Sof(H84A)=Sof(H84B)=
 Sof(H86A)=Sof(H86B)=Sof(C13)=Sof(H13A)=Sof(H13B)=Sof(C31)=Sof(H31A)=Sof(H31B)=
 Sof(C40)=Sof(H40A)=Sof(H40B)=Sof(C85)=Sof(H85A)=Sof(H85B)=Sof(O57)=Sof(O59)=
 Sof(O60)=Sof(O63)=Sof(Cl2)=Sof(O24)=Sof(Cl6)=Sof(O42)=Sof(Cl7)=Sof(O46)=
 Sof(Cl11)=Sof(O49)=Sof(O50)=Sof(O52)=Sof(O54)=FVAR(1)
 Sof(O26)=Sof(O28)=Sof(O31)=Sof(O33)=1-FVAR(2)
 Sof(O27)=Sof(O29)=Sof(O30)=Sof(O32)=FVAR(2)
6.a Riding coordinates:
 O3W(H3WA,H3WB), O4W(H4WA,H4WB), O5W(H5WA,H5WB)
6.b Rotating group:
 O6W(H6WA,H6WB), O7W(H7WA,H7WB)
6.c Secondary CH2 refined with riding coordinates:
 O1W(H1WA,H1WB), O2W(H2WA,H2WB), C3(H3A,H3B), C4(H4A,H4B), C5(H5A,H5B), C8(H8A,
 H8B), C9(H9A,H9B), C12(H12C,H12D), C12(H12A,H12B), C14(H14C,H14D), C14(H14A,
 H14B), C17(H17A,H17B), C18(H18A,H18B), C21(H21A,H21B), C22(H22A,H22B),
 C23(H23A,H23B), C26(H26A,H26B), C27(H27A,H27B), C30(H30C,H30D), C30(H30A,H30B),
  C32(H32C,H32D), C32(H32A,H32B), C35(H35A,H35B), C36(H36A,H36B), C39(H39C,
 H39D), C39(H39A,H39B), C41(H41C,H41D), C41(H41A,H41B), C44(H44A,H44B),
 C45(H45A,H45B), C48(H48A,H48B), C49(H49A,H49B), C50(H50A,H50B), C53(H53A,H53B),
  C54(H54A,H54B), C57(H57A,H57B), C58(H58A,H58B), C59(H59A,H59B), C62(H62A,
 H62B), C63(H63A,H63B), C66(H66A,H66B), C67(H67A,H67B), C68(H68A,H68B),
 C71(H71A,H71B), C75(H75A,H75B), C76(H76A,H76B), C77(H77A,H77B), C80(H80A,H80B),
  C81(H81A,H81B), C84(H84C,H84D), C84(H84A,H84B), C86(H86C,H86D), C86(H86A,
 H86B), C89(H89A,H89B), C13(H13A,H13B), C31(H31A,H31B), C40(H40A,H40B),
 C85(H85A,H85B), C91(H91A,H91B), C92(H92A,H92B), C93(H93A,H93B), C94(H94A,H94B)
6.d Aromatic/amide H refined with riding coordinates:
 C72(H72), C90(H90)
;

loop_
_space_group_symop_operation_xyz
'x, y, z'
'-x+1/2, y+1/2, -z+1/2'
'-x, -y, -z'
'x-1/2, -y-1/2, z-1/2'

loop_
_atom_site_label
_atom_site_type_symbol
_atom_site_fract_x
_atom_site_fract_y
_atom_site_fract_z
_atom_site_U_iso_or_equiv
_atom_site_adp_type
_atom_site_occupancy
_atom_site_site_symmetry_order
_atom_site_calc_flag
_atom_site_refinement_flags_posn
_atom_site_refinement_flags_adp
_atom_site_refinement_flags_occupancy
_atom_site_disorder_assembly
_atom_site_disorder_group
Pb1 Pb 0.21204(2) 0.13787(4) 0.46981(2) 0.04180(18) Uani 1 1 d . . . . .
Pb2 Pb 0.45456(2) 0.23778(4) 0.57303(2) 0.0468(2) Uani 1 1 d . . . . .
Pb3 Pb 0.48409(2) 0.34072(4) 0.69876(2) 0.0471(2) Uani 1 1 d . . . . .
Pb4 Pb 0.55717(2) 0.42765(5) 0.90655(2) 0.0571(2) Uani 1 1 d . . . . .
O1 O 0.2097(4) 0.3216(7) 0.4708(3) 0.047(3) Uani 1 1 d . . . . .
O1W O 0.5221(4) 0.1974(9) 0.6460(3) 0.072(4) Uani 1 1 d . . . . .
H1WA H 0.556673 0.207495 0.644376 0.107 Uiso 1 1 calc R U . . .
H1WB H 0.518048 0.136161 0.655218 0.107 Uiso 1 1 calc R U . . .
O2 O 0.2506(4) 0.2094(7) 0.4093(3) 0.043(3) Uani 1 1 d . . . . .
O2W O 0.4980(6) 0.4146(12) 0.6249(4) 0.134(7) Uani 1 1 d . . . . .
H2WA H 0.532993 0.426356 0.624889 0.201 Uiso 1 1 calc R U . . .
H2WB H 0.477986 0.468389 0.616760 0.201 Uiso 1 1 calc R U . . .
O3 O 0.2634(3) 0.0124(6) 0.4401(3) 0.042(2) Uani 1 1 d . . . . .
O4 O 0.2317(3) 0.0061(6) 0.5223(3) 0.040(2) Uani 1 1 d . . . . .
O5 O 0.1997(3) 0.1930(6) 0.5410(3) 0.040(2) Uani 1 1 d . . . . .
O6 O 0.4170(4) 0.3969(6) 0.5600(3) 0.045(3) Uani 1 1 d . . . . .
O6W O 0.6118(5) 0.3196(14) 0.9755(4) 0.137(7) Uani 1 1 d . . . . .
H6WA H 0.634290 0.354798 0.993906 0.206 Uiso 1 1 d R U . . .
H6WB H 0.590855 0.297852 0.991726 0.206 Uiso 1 1 d R U . . .
O7 O 0.4583(4) 0.2881(7) 0.4996(3) 0.045(3) Uani 1 1 d . . . . .
O7W O 0.6433(5) 0.5100(11) 0.9574(4) 0.109(5) Uani 1 1 d . . . . .
H7WA H 0.636587 0.567544 0.972426 0.164 Uiso 1 1 d R U . . .
H7WB H 0.668215 0.536334 0.941972 0.164 Uiso 1 1 d R U . . .
O8 O 0.4739(3) 0.0942(7) 0.5294(3) 0.045(3) Uani 1 1 d . . . . .
O9 O 0.4383(3) 0.0903(7) 0.6080(3) 0.042(3) Uani 1 1 d . . . . .
O10 O 0.4075(3) 0.2810(6) 0.6312(2) 0.037(2) Uani 1 1 d . . . . .
O11 O 0.4019(3) 0.2907(7) 0.7208(3) 0.048(3) Uani 1 1 d . . . . .
O12 O 0.4331(4) 0.4880(7) 0.7033(3) 0.050(3) Uani 1 1 d . . . . .
O13 O 0.5439(4) 0.4903(7) 0.7000(3) 0.053(3) Uani 1 1 d . . . . .
O14 O 0.5818(3) 0.2974(7) 0.7128(3) 0.045(3) Uani 1 1 d . . . . .
O15 O 0.4961(4) 0.1793(7) 0.7282(3) 0.046(3) Uani 1 1 d . . . . .
O16 O 0.4650(4) 0.3690(7) 0.8994(3) 0.053(3) Uani 1 1 d . . . . .
O17 O 0.4923(4) 0.5621(8) 0.8810(4) 0.067(3) Uani 1 1 d . . . . .
O18 O 0.6025(4) 0.5602(7) 0.8770(3) 0.051(3) Uani 1 1 d . . . . .
O19 O 0.6449(3) 0.3654(7) 0.8915(2) 0.037(2) Uani 1 1 d . . . . .
O20 O 0.5575(4) 0.2435(7) 0.9045(3) 0.052(3) Uani 1 1 d . . . . .
N1 N 0.2499(4) 0.4095(7) 0.5246(3) 0.036(3) Uani 1 1 d . . . . .
N2 N 0.3365(4) 0.4354(7) 0.5612(3) 0.038(3) Uani 1 1 d . . . . .
N3 N 0.2759(4) 0.4121(8) 0.4661(3) 0.045(3) Uani 1 1 d . . . . .
N4 N 0.3621(4) 0.4433(8) 0.5036(3) 0.045(3) Uani 1 1 d . . . . .
N5 N 0.3089(4) 0.3236(10) 0.4180(3) 0.046(3) Uani 1 1 d . . . . .
N6 N 0.3941(4) 0.3565(9) 0.4547(4) 0.048(3) Uani 1 1 d . . . . .
N7 N 0.3317(4) 0.1872(9) 0.4040(3) 0.044(3) Uani 1 1 d . . . . .
N8 N 0.4167(4) 0.2213(8) 0.4396(3) 0.038(3) Uani 1 1 d . . . . .
N9 N 0.3430(4) 0.0317(8) 0.4286(3) 0.039(3) Uani 1 1 d . . . . .
N10 N 0.4291(4) 0.0665(9) 0.4642(3) 0.045(3) Uani 1 1 d . . . . .
N11 N 0.3340(4) -0.0618(8) 0.4777(3) 0.044(3) Uani 1 1 d . . . . .
N12 N 0.4178(5) -0.0235(9) 0.5145(4) 0.051(3) Uani 1 1 d . . . . .
N13 N 0.3071(4) -0.0662(8) 0.5431(3) 0.040(3) Uani 1 1 d . . . . .
N14 N 0.3911(4) -0.0326(9) 0.5778(3) 0.045(3) Uani 1 1 d . . . . .
N15 N 0.2768(4) 0.0139(8) 0.5873(3) 0.038(3) Uani 1 1 d . . . . .
N16 N 0.3629(4) 0.0505(7) 0.6232(3) 0.033(3) Uani 1 1 d . . . . .
N17 N 0.2523(4) 0.1638(8) 0.6024(3) 0.043(3) Uani 1 1 d . . . . .
N18 N 0.3371(4) 0.1983(8) 0.6377(3) 0.031(3) Uani 1 1 d . . . . .
N19 N 0.2446(4) 0.3051(8) 0.5785(3) 0.032(3) Uani 1 1 d . . . . .
N20 N 0.3278(4) 0.3431(8) 0.6170(3) 0.033(3) Uani 1 1 d . . . . .
N21 N 0.4024(4) 0.2230(10) 0.7827(4) 0.050(3) Uani 1 1 d . . . . .
N22 N 0.4298(5) 0.2589(11) 0.8548(4) 0.057(4) Uani 1 1 d . . . . .
N23 N 0.3748(4) 0.3649(10) 0.7719(4) 0.052(4) Uani 1 1 d . . . . .
N24 N 0.4008(5) 0.3973(10) 0.8452(4) 0.057(4) Uani 1 1 d . . . . .
N25 N 0.3980(5) 0.5191(9) 0.7578(4) 0.055(4) Uani 1 1 d . . . . .
N26 N 0.4214(5) 0.5492(9) 0.8299(4) 0.053(4) Uani 1 1 d . . . . .
N27 N 0.4599(5) 0.6063(9) 0.7487(4) 0.053(4) Uani 1 1 d . . . . .
N28 N 0.4849(5) 0.6361(9) 0.8204(4) 0.056(4) Uani 1 1 d . . . . .
N29 N 0.5470(5) 0.6078(9) 0.7450(4) 0.048(3) Uani 1 1 d . . . . .
N30 N 0.5708(5) 0.6354(8) 0.8165(4) 0.047(3) Uani 1 1 d . . . . .
N31 N 0.6143(4) 0.5204(9) 0.7487(3) 0.042(3) Uani 1 1 d . . . . .
N32 N 0.6375(4) 0.5465(8) 0.8205(3) 0.041(3) Uani 1 1 d . . . . .
N33 N 0.6441(4) 0.3663(8) 0.7591(3) 0.039(3) Uani 1 1 d . . . . .
N34 N 0.6683(4) 0.3932(8) 0.8319(3) 0.038(3) Uani 1 1 d . . . . .
N35 N 0.6222(4) 0.2261(8) 0.7712(3) 0.034(3) Uani 1 1 d . . . . .
N36 N 0.6471(4) 0.2547(7) 0.8440(3) 0.033(3) Uani 1 1 d . . . . .
N37 N 0.5562(5) 0.1315(8) 0.7835(3) 0.046(3) Uani 1 1 d . . . . .
N38 N 0.5808(5) 0.1579(9) 0.8556(4) 0.048(3) Uani 1 1 d . . . . .
N39 N 0.4760(4) 0.1321(8) 0.7884(3) 0.039(3) Uani 1 1 d . . . . .
N40 N 0.5015(5) 0.1578(8) 0.8610(3) 0.044(3) Uani 1 1 d . . . . .
C1 C 0.2416(5) 0.3733(10) 0.4858(4) 0.036(4) Uani 1 1 d . . . . .
C2 C 0.2923(5) 0.4716(10) 0.5330(4) 0.041(4) Uani 1 1 d . . . . .
C3 C 0.2767(6) 0.5670(11) 0.5426(5) 0.064(5) Uani 1 1 d . . . . .
H3A H 0.246220 0.565917 0.552932 0.077 Uiso 1 1 calc R U . . .
H3B H 0.303027 0.596550 0.562327 0.077 Uiso 1 1 calc R U . . .
C4 C 0.2684(10) 0.6131(14) 0.5023(8) 0.119(9) Uani 1 1 d . . . . .
H4A H 0.234424 0.602552 0.487193 0.143 Uiso 1 1 calc R U . . .
H4B H 0.273263 0.677887 0.506019 0.143 Uiso 1 1 calc R U . . .
C5 C 0.3037(7) 0.5775(11) 0.4801(6) 0.068(5) Uani 1 1 d . . . . .
H5A H 0.335521 0.609098 0.487400 0.081 Uiso 1 1 calc R U . . .
H5B H 0.290814 0.583248 0.451026 0.081 Uiso 1 1 calc R U . . .
C6 C 0.3100(6) 0.4748(10) 0.4929(5) 0.057(5) Uani 1 1 d . . . . .
C7 C 0.3741(5) 0.4239(9) 0.5431(4) 0.037(4) Uani 1 1 d . . . . .
C8 C 0.3954(6) 0.4431(11) 0.4767(5) 0.053(4) Uani 1 1 d . . . . .
H8A H 0.429229 0.454217 0.492002 0.064 Uiso 1 1 calc R U . . .
H8B H 0.386351 0.491857 0.457201 0.064 Uiso 1 1 calc R U . . .
C9 C 0.2762(5) 0.3943(11) 0.4244(4) 0.044(4) Uani 1 1 d . . . . .
H9A H 0.242318 0.379100 0.410254 0.052 Uiso 1 1 calc R U . . .
H9B H 0.285662 0.449393 0.412285 0.052 Uiso 1 1 calc R U . . .
C10 C 0.2922(6) 0.2361(11) 0.4108(4) 0.039(4) Uani 1 1 d . . . . .
C11 C 0.3599(6) 0.3377(11) 0.4159(4) 0.049(4) Uani 1 1 d . U . . .
C12 C 0.3697(7) 0.3972(11) 0.3809(5) 0.064(5) Uani 1 1 d D U . . .
H12C H 0.342059 0.438870 0.372075 0.077 Uiso 0.446(8) 1 calc R U P A 2
H12D H 0.400150 0.432246 0.389995 0.077 Uiso 0.446(8) 1 calc R U P A 2
H12A H 0.339074 0.406767 0.360587 0.077 Uiso 0.554(8) 1 calc R U P A 1
H12B H 0.383276 0.455563 0.390993 0.077 Uiso 0.554(8) 1 calc R U P A 1
C14 C 0.3939(6) 0.2488(12) 0.3650(4) 0.058(4) Uani 1 1 d D U . . .
H14C H 0.379601 0.199912 0.346890 0.070 Uiso 0.446(8) 1 calc R U P A 2
H14D H 0.430131 0.245993 0.369175 0.070 Uiso 0.446(8) 1 calc R U P A 2
H14A H 0.422743 0.210861 0.364466 0.070 Uiso 0.554(8) 1 calc R U P A 1
H14B H 0.366752 0.232442 0.342394 0.070 Uiso 0.554(8) 1 calc R U P A 1
C15 C 0.3782(5) 0.2408(10) 0.4044(4) 0.040(4) Uani 1 1 d . U . . .
C16 C 0.4262(5) 0.2880(10) 0.4683(4) 0.036(4) Uani 1 1 d . . . . .
C17 C 0.4480(5) 0.1400(10) 0.4453(4) 0.040(4) Uani 1 1 d . . . . .
H17A H 0.452575 0.120247 0.418866 0.048 Uiso 1 1 calc R U . . .
H17B H 0.480726 0.155891 0.461413 0.048 Uiso 1 1 calc R U . . .
C18 C 0.3282(6) 0.0918(12) 0.3941(4) 0.055(5) Uani 1 1 d . . . . .
H18A H 0.293786 0.078169 0.380850 0.066 Uiso 1 1 calc R U . . .
H18B H 0.349030 0.079411 0.374852 0.066 Uiso 1 1 calc R U . . .
C19 C 0.3094(6) -0.0022(9) 0.4478(4) 0.037(4) Uani 1 1 d . U . . .
C20 C 0.3926(6) -0.0006(11) 0.4451(4) 0.046(4) Uani 1 1 d . . . . .
C21 C 0.4121(6) -0.0631(12) 0.4136(5) 0.066(6) Uani 1 1 d . . . . .
H21A H 0.397155 -0.045525 0.385913 0.079 Uiso 1 1 calc R U . . .
H21B H 0.448321 -0.059656 0.417665 0.079 Uiso 1 1 calc R U . . .
C22 C 0.3959(7) -0.1563(11) 0.4225(5) 0.064(5) Uani 1 1 d . . . . .
H22A H 0.360847 -0.166254 0.409882 0.077 Uiso 1 1 calc R U . . .
H22B H 0.416062 -0.201925 0.412850 0.077 Uiso 1 1 calc R U . . .
C23 C 0.4039(6) -0.1580(9) 0.4669(5) 0.049(4) Uani 1 1 d . . . . .
H23A H 0.439148 -0.167080 0.479051 0.059 Uiso 1 1 calc R U . . .
H23B H 0.384735 -0.206479 0.475564 0.059 Uiso 1 1 calc R U . . .
C24 C 0.3862(5) -0.0658(9) 0.4793(4) 0.036(3) Uani 1 1 d . . . . .
C25 C 0.4436(6) 0.0528(10) 0.5052(5) 0.041(4) Uani 1 1 d . . . . .
C26 C 0.4282(5) -0.0613(10) 0.5553(4) 0.040(4) Uani 1 1 d . . . . .
H26A H 0.428170 -0.126876 0.553561 0.049 Uiso 1 1 calc R U . . .
H26B H 0.461252 -0.042216 0.569672 0.049 Uiso 1 1 calc R U . . .
C27 C 0.3059(6) -0.1119(10) 0.5036(4) 0.046(4) Uani 1 1 d . . . . .
H27A H 0.320108 -0.172062 0.508714 0.055 Uiso 1 1 calc R U . . .
H27B H 0.271334 -0.118457 0.489064 0.055 Uiso 1 1 calc R U . . .
C28 C 0.2677(5) -0.0116(11) 0.5483(4) 0.043(4) Uani 1 1 d . . . . .
C29 C 0.3451(5) -0.0780(9) 0.5794(4) 0.038(4) Uani 1 1 d . . . . .
C30 C 0.3518(7) -0.1718(10) 0.5956(5) 0.060(5) Uani 1 1 d D . . . .
H30C H 0.386895 -0.183496 0.607480 0.072 Uiso 0.446(8) 1 calc R U P A 2
H30D H 0.340414 -0.215333 0.574020 0.072 Uiso 0.446(8) 1 calc R U P A 2
H30A H 0.382196 -0.198591 0.590271 0.072 Uiso 0.554(8) 1 calc R U P A 1
H30B H 0.323463 -0.209439 0.583323 0.072 Uiso 0.554(8) 1 calc R U P A 1
C32 C 0.3210(6) -0.0859(10) 0.6465(4) 0.052(4) Uani 1 1 d D . . . .
H32C H 0.349271 -0.079372 0.669424 0.063 Uiso 0.446(8) 1 calc R U P A 2
H32D H 0.290260 -0.074971 0.655718 0.063 Uiso 0.446(8) 1 calc R U P A 2
H32A H 0.331840 -0.057459 0.672927 0.063 Uiso 0.554(8) 1 calc R U P A 1
H32B H 0.286794 -0.106963 0.643597 0.063 Uiso 0.554(8) 1 calc R U P A 1
C33 C 0.3257(6) -0.0209(9) 0.6123(4) 0.041(4) Uani 1 1 d . . . . .
C34 C 0.4013(6) 0.0414(10) 0.6033(4) 0.036(4) Uani 1 1 d . . . . .
C35 C 0.3623(5) 0.1171(10) 0.6543(4) 0.041(4) Uani 1 1 d . . . . .
H35A H 0.345502 0.092044 0.674409 0.049 Uiso 1 1 calc R U . . .
H35B H 0.396510 0.131514 0.667852 0.049 Uiso 1 1 calc R U . . .
C36 C 0.2427(5) 0.0695(9) 0.6028(4) 0.037(4) Uani 1 1 d . . . . .
H36A H 0.209109 0.058272 0.587088 0.044 Uiso 1 1 calc R U . . .
H36B H 0.243507 0.051353 0.630617 0.044 Uiso 1 1 calc R U . . .
C37 C 0.2297(5) 0.2186(9) 0.5707(4) 0.030(3) Uani 1 1 d . . . . .
C38 C 0.2838(5) 0.2170(10) 0.6348(3) 0.031(3) Uani 1 1 d . . . . .
C39 C 0.2653(6) 0.2116(12) 0.6752(4) 0.056(5) Uani 1 1 d D . . . .
H39C H 0.246892 0.156162 0.676912 0.067 Uiso 0.446(8) 1 calc R U P A 2
H39D H 0.292921 0.216304 0.698643 0.067 Uiso 0.446(8) 1 calc R U P A 2
H39A H 0.232651 0.182917 0.671077 0.067 Uiso 0.554(8) 1 calc R U P A 1
H39B H 0.288859 0.178614 0.695784 0.067 Uiso 0.554(8) 1 calc R U P A 1
C41 C 0.2530(5) 0.3650(10) 0.6502(4) 0.045(4) Uani 1 1 d D . . . .
H41C H 0.277960 0.399382 0.669117 0.055 Uiso 0.446(8) 1 calc R U P A 2
H41D H 0.226721 0.405751 0.636791 0.055 Uiso 0.446(8) 1 calc R U P A 2
H41A H 0.268232 0.424018 0.656594 0.055 Uiso 0.554(8) 1 calc R U P A 1
H41B H 0.217241 0.372816 0.639841 0.055 Uiso 0.554(8) 1 calc R U P A 1
C42 C 0.2772(5) 0.3151(9) 0.6186(4) 0.033(3) Uani 1 1 d . . . . .
C43 C 0.3616(5) 0.2767(10) 0.6290(4) 0.035(4) Uani 1 1 d . . . . .
C44 C 0.3427(5) 0.4294(10) 0.6047(4) 0.040(4) Uani 1 1 d . . . . .
H44A H 0.377565 0.440099 0.617496 0.047 Uiso 1 1 calc R U . . .
H44B H 0.322722 0.476153 0.613801 0.047 Uiso 1 1 calc R U . . .
C45 C 0.2216(5) 0.3779(11) 0.5537(5) 0.050(4) Uani 1 1 d . . . . .
H45A H 0.216853 0.428010 0.571037 0.060 Uiso 1 1 calc R U . . .
H45B H 0.188638 0.358605 0.538967 0.060 Uiso 1 1 calc R U . . .
C46 C 0.3930(5) 0.2971(13) 0.7546(5) 0.049(4) Uani 1 1 d . . . . .
C47 C 0.3880(6) 0.2465(12) 0.8210(4) 0.053(5) Uani 1 1 d . . . . .
C48 C 0.3436(6) 0.1910(13) 0.8285(5) 0.063(5) Uani 1 1 d . . . . .
H48A H 0.343897 0.130723 0.817229 0.076 Uiso 1 1 calc R U . . .
H48B H 0.344849 0.185909 0.857445 0.076 Uiso 1 1 calc R U . . .
C49 C 0.2996(7) 0.2395(16) 0.8087(7) 0.103(8) Uani 1 1 d . . . . .
H49A H 0.271224 0.221992 0.819920 0.123 Uiso 1 1 calc R U . . .
H49B H 0.291856 0.225757 0.779819 0.123 Uiso 1 1 calc R U . . .
C50 C 0.3103(6) 0.3426(15) 0.8154(6) 0.085(7) Uani 1 1 d . . . . .
H50A H 0.305364 0.362374 0.841674 0.102 Uiso 1 1 calc R U . . .
H50B H 0.289616 0.378667 0.794160 0.102 Uiso 1 1 calc R U . . .
C51 C 0.3681(6) 0.3462(11) 0.8131(5) 0.051(4) Uani 1 1 d . . . . .
C52 C 0.4363(6) 0.3444(11) 0.8697(5) 0.047(4) Uani 1 1 d . . . . .
C53 C 0.3944(5) 0.4900(11) 0.8521(5) 0.053(4) Uani 1 1 d . . . . .
H53A H 0.405512 0.502091 0.880948 0.063 Uiso 1 1 calc R U . . .
H53B H 0.358904 0.504334 0.844482 0.063 Uiso 1 1 calc R U . . .
C54 C 0.3613(6) 0.4481(12) 0.7502(5) 0.055(5) Uani 1 1 d . . . . .
H54A H 0.353811 0.434917 0.721320 0.066 Uiso 1 1 calc R U . . .
H54B H 0.330686 0.470560 0.756916 0.066 Uiso 1 1 calc R U . . .
C55 C 0.4301(6) 0.5309(13) 0.7317(6) 0.053(5) Uani 1 1 d . . . . .
C56 C 0.4027(6) 0.5876(12) 0.7908(5) 0.055(4) Uani 1 1 d . . . . .
C57 C 0.3545(7) 0.6450(13) 0.7860(7) 0.078(6) Uani 1 1 d . . . . .
H57A H 0.324770 0.611168 0.773202 0.094 Uiso 1 1 calc R U . . .
H57B H 0.350200 0.669505 0.811693 0.094 Uiso 1 1 calc R U . . .
C58 C 0.3667(8) 0.7134(19) 0.7598(9) 0.130(10) Uani 1 1 d . . . . .
H58A H 0.345486 0.766090 0.760018 0.156 Uiso 1 1 calc R U . . .
H58B H 0.361501 0.691006 0.732193 0.156 Uiso 1 1 calc R U . . .
C59 C 0.4233(7) 0.7394(12) 0.7761(7) 0.085(6) Uani 1 1 d . . . . .
H59A H 0.436859 0.772758 0.756141 0.102 Uiso 1 1 calc R U . . .
H59B H 0.428430 0.773552 0.801255 0.102 Uiso 1 1 calc R U . . .
C60 C 0.4444(7) 0.6474(12) 0.7825(6) 0.066(5) Uani 1 1 d . . . . .
C61 C 0.4686(6) 0.5797(12) 0.8478(6) 0.057(5) Uani 1 1 d . . . . .
C62 C 0.5309(7) 0.6812(11) 0.8302(6) 0.069(5) Uani 1 1 d . . . . .
H62A H 0.540408 0.688485 0.859441 0.082 Uiso 1 1 calc R U . . .
H62B H 0.526811 0.741229 0.818199 0.082 Uiso 1 1 calc R U . . .
C63 C 0.4981(6) 0.6417(11) 0.7283(5) 0.059(5) Uani 1 1 d . . . . .
H63A H 0.489023 0.626000 0.699710 0.070 Uiso 1 1 calc R U . . .
H63B H 0.498681 0.707182 0.730340 0.070 Uiso 1 1 calc R U . . .
C64 C 0.5666(7) 0.5350(11) 0.7288(4) 0.045(4) Uani 1 1 d . . . . .
C65 C 0.5832(6) 0.6476(10) 0.7782(5) 0.053(4) Uani 1 1 d . . . . .
C66 C 0.5998(8) 0.7436(13) 0.7695(8) 0.099(7) Uani 1 1 d . . . . .
H66A H 0.575487 0.772182 0.747904 0.119 Uiso 1 1 calc R U . . .
H66B H 0.604705 0.781171 0.793655 0.119 Uiso 1 1 calc R U . . .
C67 C 0.6474(9) 0.7277(15) 0.7571(9) 0.124(10) Uani 1 1 d . . . . .
H67A H 0.640822 0.724835 0.727699 0.149 Uiso 1 1 calc R U . . .
H67B H 0.669316 0.779060 0.765622 0.149 Uiso 1 1 calc R U . . .
C68 C 0.6732(5) 0.6470(12) 0.7732(5) 0.058(5) Uani 1 1 d . . . . .
H68A H 0.696836 0.659080 0.798616 0.070 Uiso 1 1 calc R U . . .
H68B H 0.690880 0.620391 0.754105 0.070 Uiso 1 1 calc R U . . .
C69 C 0.6306(5) 0.5855(10) 0.7800(5) 0.048(4) Uani 1 1 d . . . . .
C70 C 0.6034(5) 0.5776(9) 0.8426(4) 0.034(3) Uani 1 1 d . . . . .
C71 C 0.6798(5) 0.4879(10) 0.8399(5) 0.048(4) Uani 1 1 d . . . . .
H71A H 0.709268 0.503782 0.829637 0.058 Uiso 1 1 calc R U . . .
H71B H 0.687504 0.498311 0.869012 0.058 Uiso 1 1 calc R U . . .
C72 C 0.6431(6) 0.4535(11) 0.7374(4) 0.050(4) Uani 1 1 d . . . . .
H72 H 0.661087 0.462362 0.717245 0.060 Uiso 1 1 calc R U . . .
C73 C 0.6141(5) 0.2976(11) 0.7447(4) 0.041(4) Uani 1 1 d . . . . .
C74 C 0.6783(5) 0.3446(11) 0.7985(4) 0.044(4) Uani 1 1 d . . . . .
C75 C 0.7326(5) 0.3423(11) 0.7951(4) 0.047(4) Uani 1 1 d . . . . .
H75A H 0.738273 0.384024 0.774282 0.057 Uiso 1 1 calc R U . . .
H75B H 0.754637 0.358422 0.820725 0.057 Uiso 1 1 calc R U . . .
C76 C 0.7411(7) 0.2525(17) 0.7844(7) 0.098(8) Uani 1 1 d . . . . .
H76A H 0.776537 0.238229 0.792101 0.118 Uiso 1 1 calc R U . . .
H76B H 0.729896 0.244008 0.755324 0.118 Uiso 1 1 calc R U . . .
C77 C 0.7112(6) 0.1915(12) 0.8073(5) 0.063(5) Uani 1 1 d . . . . .
H77A H 0.729470 0.180292 0.834935 0.076 Uiso 1 1 calc R U . . .
H77B H 0.703033 0.134111 0.793492 0.076 Uiso 1 1 calc R U . . .
C78 C 0.6630(5) 0.2486(10) 0.8067(4) 0.035(4) Uani 1 1 d . . . . .
C79 C 0.6520(5) 0.3383(9) 0.8594(4) 0.030(3) Uani 1 1 d . . . . .
C80 C 0.6334(5) 0.1812(10) 0.8668(4) 0.045(4) Uani 1 1 d . . . . .
H80A H 0.641761 0.196800 0.895441 0.053 Uiso 1 1 calc R U . . .
H80B H 0.653126 0.128561 0.863016 0.053 Uiso 1 1 calc R U . . .
C81 C 0.5984(5) 0.1417(10) 0.7644(4) 0.040(4) Uani 1 1 d . . . . .
H81A H 0.622700 0.094666 0.774479 0.048 Uiso 1 1 calc R U . . .
H81B H 0.586891 0.132804 0.735365 0.048 Uiso 1 1 calc R U . . .
C82 C 0.5067(6) 0.1512(9) 0.7634(5) 0.047(4) Uani 1 1 d . . . . .
C83 C 0.5582(6) 0.0968(9) 0.8235(5) 0.044(4) Uani 1 1 d . . . . .
C84 C 0.5764(6) -0.0018(10) 0.8290(5) 0.067(5) Uani 1 1 d D . . . .
H84C H 0.592474 -0.014458 0.857050 0.081 Uiso 0.446(8) 1 calc R U P A 2
H84D H 0.599434 -0.015994 0.811633 0.081 Uiso 0.446(8) 1 calc R U P A 2
H84A H 0.610142 -0.004414 0.845682 0.081 Uiso 0.554(8) 1 calc R U P A 1
H84B H 0.576529 -0.029225 0.802870 0.081 Uiso 0.554(8) 1 calc R U P A 1
C86 C 0.4883(7) -0.0026(11) 0.8347(5) 0.072(6) Uani 1 1 d D . . . .
H86C H 0.492415 -0.016525 0.863343 0.087 Uiso 0.446(8) 1 calc R U P A 2
H86D H 0.454184 -0.016617 0.820756 0.087 Uiso 0.446(8) 1 calc R U P A 2
H86A H 0.467509 -0.007067 0.854584 0.087 Uiso 0.554(8) 1 calc R U P A 1
H86B H 0.470325 -0.029122 0.809368 0.087 Uiso 0.554(8) 1 calc R U P A 1
C87 C 0.5016(6) 0.0990(10) 0.8281(5) 0.050(4) Uani 1 1 d . . . . .
C88 C 0.5492(6) 0.1908(10) 0.8758(5) 0.048(4) Uani 1 1 d . . . . .
C89 C 0.4578(6) 0.1809(12) 0.8762(5) 0.056(5) Uani 1 1 d . . . . .
H89A H 0.468042 0.195087 0.904911 0.067 Uiso 1 1 calc R U . . .
H89B H 0.435675 0.128857 0.873453 0.067 Uiso 1 1 calc R U . . .
C90 C 0.4236(5) 0.1398(11) 0.7739(5) 0.057(5) Uani 1 1 d . . . . .
H90 H 0.404375 0.093601 0.759634 0.068 Uiso 1 1 calc R U . . .
C13 C 0.4066(10) 0.3458(13) 0.3637(9) 0.064(8) Uani 0.554(8) 1 d D U P A 1
H13A H 0.440254 0.356628 0.379418 0.077 Uiso 0.554(8) 1 calc R U P A 1
H13B H 0.405166 0.364508 0.335841 0.077 Uiso 0.554(8) 1 calc R U P A 1
C31 C 0.3554(11) -0.1620(19) 0.6412(6) 0.061(9) Uani 0.554(8) 1 d D U P A 1
H31A H 0.345118 -0.217679 0.652311 0.073 Uiso 0.554(8) 1 calc R U P A 1
H31B H 0.389582 -0.148394 0.655014 0.073 Uiso 0.554(8) 1 calc R U P A 1
C40 C 0.2627(15) 0.3065(13) 0.6863(7) 0.074(11) Uani 0.554(8) 1 d D U P A 1
H40A H 0.294042 0.324086 0.704118 0.089 Uiso 0.554(8) 1 calc R U P A 1
H40B H 0.236087 0.314370 0.700946 0.089 Uiso 0.554(8) 1 calc R U P A 1
C85 C 0.5392(7) -0.0517(18) 0.8501(8) 0.053(8) Uani 0.554(8) 1 d D U P A 1
H85A H 0.549716 -0.047128 0.879462 0.063 Uiso 0.554(8) 1 calc R U P A 1
H85B H 0.536622 -0.115146 0.842567 0.063 Uiso 0.554(8) 1 calc R U P A 1
C91 C 0.2322(11) 0.2918(14) 0.6712(10) 0.051(11) Uani 0.446(8) 1 d D . P A 2
H91A H 0.198997 0.275893 0.655998 0.061 Uiso 0.446(8) 1 calc R U P A 2
H91B H 0.229360 0.312195 0.697988 0.061 Uiso 0.446(8) 1 calc R U P A 2
C92 C 0.3206(15) -0.1790(18) 0.6277(11) 0.074(13) Uani 0.446(8) 1 d D U P A 2
H92A H 0.286545 -0.197191 0.615496 0.088 Uiso 0.446(8) 1 calc R U P A 2
H92B H 0.335025 -0.223252 0.648221 0.088 Uiso 0.446(8) 1 calc R U P A 2
C93 C 0.3750(19) 0.3380(17) 0.3472(8) 0.086(11) Uani 0.446(8) 1 d D U P A 2
H93A H 0.398523 0.364000 0.332493 0.103 Uiso 0.446(8) 1 calc R U P A 2
H93B H 0.342900 0.330545 0.328403 0.103 Uiso 0.446(8) 1 calc R U P A 2
C94 C 0.5265(10) -0.054(3) 0.8159(18) 0.14(2) Uani 0.446(8) 1 d D U P A 2
H94A H 0.515934 -0.055062 0.786526 0.163 Uiso 0.446(8) 1 calc R U P A 2
H94B H 0.530225 -0.115606 0.825862 0.163 Uiso 0.446(8) 1 calc R U P A 2
Cl3 Cl 0.2268(13) -0.2130(13) 0.4054(8) 0.58(2) Uani 1 1 d . U . . .
Cl4 Cl 0.0965(4) 0.2504(8) 0.5938(3) 0.258(6) Uani 1 1 d D U . . .
O34 O 0.0686(9) 0.2108(17) 0.5560(6) 0.332(10) Uani 1 1 d D U . . .
O35 O 0.0617(7) 0.2718(15) 0.6194(6) 0.276(8) Uani 1 1 d D U . . .
O36 O 0.1207(8) 0.3331(13) 0.5846(7) 0.294(9) Uani 1 1 d D U . . .
O37 O 0.1338(7) 0.1869(15) 0.6142(7) 0.284(9) Uani 1 1 d D U . . .
Cl9 Cl 0.4951(3) 0.0696(5) 0.3096(2) 0.134(3) Uani 1 1 d D U . . .
O27 O 0.5110(13) 0.100(2) 0.3491(7) 0.24(2) Uani 0.52(2) 1 d D U P B 1
O29 O 0.4691(12) 0.1382(18) 0.2862(10) 0.179(15) Uani 0.52(2) 1 d D U P B 1
O30 O 0.4643(11) -0.0049(18) 0.3091(10) 0.193(18) Uani 0.52(2) 1 d D U P B 1
O32 O 0.5362(10) 0.046(2) 0.2941(11) 0.21(2) Uani 0.52(2) 1 d D U P B 1
O26 O 0.4714(13) 0.038(2) 0.3406(10) 0.207(15) Uani 0.48(2) 1 d D U P B 2
O28 O 0.5061(13) 0.1630(15) 0.3152(10) 0.197(15) Uani 0.48(2) 1 d D U P B 2
O31 O 0.4622(13) 0.056(2) 0.2711(8) 0.254(18) Uani 0.48(2) 1 d D U P B 2
O33 O 0.5400(10) 0.020(2) 0.3111(10) 0.151(12) Uani 0.48(2) 1 d D U P B 2
Cl12 Cl 0.7357(3) -0.0589(5) 0.8192(3) 0.157(3) Uani 1 1 d D U . . .
O57 O 0.7202(14) -0.031(2) 0.7786(7) 0.232(18) Uani 0.554(8) 1 d D U P A 1
O59 O 0.7312(12) -0.1531(14) 0.8218(10) 0.203(17) Uani 0.554(8) 1 d D U P A 1
O60 O 0.7059(10) -0.0165(19) 0.8432(9) 0.166(13) Uani 0.554(8) 1 d D U P A 1
O63 O 0.7861(8) -0.033(2) 0.8340(10) 0.198(16) Uani 0.554(8) 1 d D U P A 1
O56 O 0.6829(8) -0.0453(18) 0.7965(10) 0.137(14) Uani 0.446(8) 1 d D U P A 2
O58 O 0.7569(10) -0.1407(16) 0.8031(9) 0.111(12) Uani 0.446(8) 1 d D U P A 2
O61 O 0.7368(14) -0.071(2) 0.8633(7) 0.218(19) Uani 0.446(8) 1 d D U P A 2
O62 O 0.7665(11) 0.0219(17) 0.8137(12) 0.182(17) Uani 0.446(8) 1 d D U P A 2
O3W O 0.5413(7) 0.3658(15) 0.5575(7) 0.190(9) Uani 1 1 d . . . . .
H3WA H 0.524889 0.368776 0.533044 0.286 Uiso 1 1 d R U . . .
H3WB H 0.564609 0.328106 0.556914 0.286 Uiso 1 1 d R U . . .
O4W O 0.6297(18) 0.3612(19) 0.6143(14) 0.56(5) Uani 1 1 d . . . . .
H4WA H 0.618891 0.368733 0.635891 0.834 Uiso 1 1 d R U . . .
H4WB H 0.628331 0.413513 0.603641 0.834 Uiso 1 1 d R U . . .
O5W O 0.5220(12) 0.509(2) 0.9714(9) 0.296(15) Uani 1 1 d . U . . .
H5WA H 0.493271 0.489591 0.972902 0.443 Uiso 1 1 d R U . . .
H5WB H 0.515891 0.556591 0.956672 0.443 Uiso 1 1 d R U . . .
O21 O 0.2881(10) -0.100(2) 0.2716(6) 0.378(11) Uani 1 1 d D U . . .
O22 O 0.2976(10) -0.070(2) 0.3407(7) 0.335(11) Uani 1 1 d D U . . .
O23 O 0.3635(8) -0.1371(19) 0.3165(9) 0.344(11) Uani 1 1 d D U . . .
Cl2 Cl 0.3232(6) -0.0728(12) 0.3078(5) 0.374(11) Uani 0.554(8) 1 d D U P A 1
O24 O 0.3430(13) 0.0148(16) 0.3015(11) 0.284(13) Uani 0.554(8) 1 d D U P A 1
Cl1 Cl 0.3102(7) -0.1328(12) 0.3121(6) 0.344(11) Uani 0.446(8) 1 d D U P A 2
O25 O 0.2909(16) -0.2205(18) 0.3180(13) 0.352(15) Uani 0.446(8) 1 d D U P A 2
O39 O 0.1741(7) 0.8727(10) 0.5794(5) 0.186(7) Uani 1 1 d D U . . .
O40 O 0.1972(8) 0.7915(13) 0.5312(5) 0.222(8) Uani 1 1 d D U . . .
O41 O 0.1383(7) 0.7395(12) 0.5618(6) 0.225(9) Uani 1 1 d D U . . .
Cl6 Cl 0.1814(5) 0.7879(8) 0.5664(3) 0.156(6) Uani 0.554(8) 1 d D U P A 1
O42 O 0.2171(8) 0.7462(16) 0.5952(7) 0.225(14) Uani 0.554(8) 1 d D U P A 1
Cl5 Cl 0.1585(5) 0.8141(9) 0.5487(4) 0.153(6) Uani 0.446(8) 1 d D U P A 2
O38 O 0.1224(9) 0.8554(18) 0.5197(7) 0.264(18) Uani 0.446(8) 1 d D U P A 2
O43 O 0.1791(4) 0.5523(7) 0.7596(3) 0.100(5) Uani 1 1 d D . . . .
O44 O 0.2372(4) 0.5183(9) 0.7253(4) 0.136(6) Uani 1 1 d D . . . .
O45 O 0.2066(4) 0.4115(7) 0.7587(4) 0.114(5) Uani 1 1 d D . . . .
Cl7 Cl 0.1974(3) 0.4890(5) 0.7386(2) 0.063(3) Uani 0.554(8) 1 d D . P A 1
O46 O 0.1604(6) 0.4716(11) 0.7045(4) 0.169(18) Uani 0.554(8) 1 d D . P A 1
Cl8 Cl 0.2180(3) 0.5001(5) 0.7574(2) 0.053(3) Uani 0.446(8) 1 d D . P A 2
O47 O 0.2545(5) 0.5170(11) 0.7914(4) 0.071(8) Uani 0.446(8) 1 d D . P A 2
Cl11 Cl 0.4515(7) 0.6392(15) 0.5691(7) 0.085(7) Uani 0.554(8) 1 d D U P A 1
O49 O 0.4728(15) 0.721(2) 0.5768(13) 0.15(2) Uani 0.554(8) 1 d D U P A 1
O50 O 0.4062(11) 0.645(3) 0.5435(13) 0.22(2) Uani 0.554(8) 1 d D U P A 1
O52 O 0.4776(16) 0.588(2) 0.5473(11) 0.136(16) Uani 0.554(8) 1 d D U P A 1
O54 O 0.4481(16) 0.596(2) 0.6038(9) 0.185(18) Uani 0.554(8) 1 d D U P A 1
Cl10 Cl 0.4515(6) 0.6359(13) 0.5596(6) 0.068(7) Uani 0.446(8) 1 d D . P A 2
O48 O 0.4684(16) 0.727(2) 0.5705(11) 0.094(16) Uani 0.446(8) 1 d D U P A 2
O51 O 0.4278(12) 0.633(2) 0.5166(8) 0.118(13) Uani 0.446(8) 1 d D U P A 2
O53 O 0.4945(10) 0.575(3) 0.5669(11) 0.088(13) Uani 0.446(8) 1 d D U P A 2
O55 O 0.4162(9) 0.607(2) 0.5836(8) 0.059(8) Uani 0.446(8) 1 d D U P A 2

loop_
_atom_site_aniso_label
_atom_site_aniso_U_11
_atom_site_aniso_U_22
_atom_site_aniso_U_33
_atom_site_aniso_U_23
_atom_site_aniso_U_13
_atom_site_aniso_U_12
Pb1 0.0326(3) 0.0578(4) 0.0299(3) 0.0006(3) -0.0042(2) -0.0027(3)
Pb2 0.0286(3) 0.0684(5) 0.0389(3) -0.0081(3) -0.0026(3) 0.0009(3)
Pb3 0.0389(4) 0.0729(5) 0.0260(3) -0.0034(3) -0.0006(2) -0.0014(3)
Pb4 0.0523(4) 0.0856(5) 0.0308(3) -0.0140(3) 0.0033(3) 0.0019(4)
O1 0.040(6) 0.053(7) 0.042(6) 0.007(5) -0.007(5) -0.009(6)
O1W 0.062(8) 0.112(10) 0.036(6) 0.000(6) 0.002(5) -0.005(7)
O2 0.023(6) 0.067(7) 0.033(6) 0.002(5) -0.006(4) -0.004(5)
O2W 0.117(12) 0.200(18) 0.061(9) 0.046(10) -0.035(8) -0.069(12)
O3 0.038(6) 0.039(6) 0.047(6) -0.001(5) 0.008(5) -0.007(5)
O4 0.033(6) 0.052(6) 0.033(5) -0.006(5) 0.004(5) -0.007(5)
O5 0.026(5) 0.056(7) 0.036(6) -0.011(5) 0.001(5) -0.011(5)
O6 0.040(6) 0.038(6) 0.053(6) -0.011(5) 0.003(5) -0.004(5)
O6W 0.072(10) 0.28(2) 0.052(8) -0.018(11) -0.002(7) -0.025(12)
O7 0.043(6) 0.060(7) 0.032(6) 0.008(5) 0.006(5) 0.000(5)
O7W 0.097(11) 0.158(14) 0.058(8) -0.040(9) -0.012(7) 0.050(10)
O8 0.031(6) 0.067(7) 0.032(6) -0.004(5) -0.002(5) -0.004(5)
O9 0.026(6) 0.055(7) 0.036(6) -0.005(5) -0.009(4) -0.005(5)
O10 0.032(6) 0.046(6) 0.027(5) -0.008(4) -0.008(4) -0.001(5)
O11 0.042(6) 0.076(8) 0.022(5) 0.005(5) -0.001(5) -0.004(5)
O12 0.055(7) 0.058(7) 0.033(6) -0.008(5) 0.004(5) 0.004(6)
O13 0.056(7) 0.055(7) 0.052(7) -0.001(6) 0.016(6) -0.010(6)
O14 0.040(6) 0.054(7) 0.038(6) -0.005(5) 0.000(5) 0.012(5)
O15 0.050(6) 0.050(7) 0.032(6) -0.005(5) -0.005(5) 0.007(5)
O16 0.046(6) 0.078(8) 0.034(6) -0.002(6) 0.009(5) -0.005(6)
O17 0.057(8) 0.088(9) 0.055(8) -0.021(7) 0.007(6) 0.005(7)
O18 0.057(7) 0.066(8) 0.026(6) -0.012(5) 0.000(5) -0.003(6)
O19 0.019(5) 0.071(7) 0.015(5) 0.002(5) -0.008(4) 0.011(5)
O20 0.050(7) 0.059(7) 0.044(7) -0.005(6) 0.003(5) -0.005(6)
N1 0.034(7) 0.040(7) 0.029(7) 0.004(5) -0.009(5) -0.003(6)
N2 0.032(7) 0.035(7) 0.045(7) 0.006(6) 0.002(6) -0.007(6)
N3 0.042(8) 0.048(8) 0.038(7) 0.005(6) -0.006(6) 0.001(6)
N4 0.039(8) 0.061(9) 0.034(7) 0.005(6) 0.007(6) -0.003(6)
N5 0.023(7) 0.069(10) 0.044(8) 0.014(7) 0.006(6) 0.018(7)
N6 0.041(8) 0.055(9) 0.048(8) 0.009(7) 0.009(6) -0.003(7)
N7 0.032(8) 0.064(10) 0.033(7) 0.004(6) -0.001(6) -0.007(7)
N8 0.033(7) 0.053(8) 0.026(6) 0.008(6) 0.004(5) 0.003(6)
N9 0.030(7) 0.057(8) 0.028(6) 0.009(6) 0.006(5) 0.003(6)
N10 0.041(8) 0.064(9) 0.022(6) -0.013(6) -0.007(5) 0.002(7)
N11 0.047(8) 0.047(8) 0.034(7) -0.010(6) 0.003(6) -0.001(6)
N12 0.051(8) 0.049(9) 0.051(8) -0.013(7) 0.008(7) 0.015(7)
N13 0.051(8) 0.039(7) 0.025(6) -0.004(5) -0.001(6) 0.001(6)
N14 0.033(7) 0.066(9) 0.031(7) -0.013(6) -0.003(6) 0.016(7)
N15 0.027(7) 0.053(8) 0.032(7) 0.011(6) 0.005(5) 0.008(6)
N16 0.037(7) 0.024(7) 0.031(6) -0.003(5) -0.010(5) -0.015(6)
N17 0.050(8) 0.042(8) 0.034(7) 0.004(6) 0.001(6) -0.005(6)
N18 0.031(7) 0.049(8) 0.011(5) 0.001(5) 0.003(5) 0.015(6)
N19 0.036(7) 0.041(8) 0.019(6) 0.006(5) 0.003(5) 0.011(6)
N20 0.030(7) 0.036(7) 0.032(6) -0.003(5) 0.002(5) 0.008(6)
N21 0.036(8) 0.066(10) 0.046(8) -0.007(7) 0.008(6) -0.010(7)
N22 0.044(8) 0.090(12) 0.036(8) 0.006(8) 0.008(6) -0.018(8)
N23 0.034(8) 0.081(11) 0.044(8) 0.002(8) 0.012(6) -0.017(7)
N24 0.034(8) 0.086(11) 0.048(8) -0.028(8) 0.006(7) -0.010(8)
N25 0.033(8) 0.064(10) 0.068(10) 0.014(8) 0.010(7) 0.010(7)
N26 0.040(8) 0.070(10) 0.054(9) -0.011(7) 0.018(7) 0.003(7)
N27 0.063(9) 0.042(8) 0.055(9) -0.003(7) 0.012(7) 0.019(8)
N28 0.057(9) 0.049(9) 0.064(10) -0.003(7) 0.018(8) -0.010(8)
N29 0.049(8) 0.057(9) 0.039(8) 0.027(7) 0.010(6) 0.000(7)
N30 0.049(8) 0.032(7) 0.062(9) -0.020(7) 0.016(7) -0.010(7)
N31 0.033(7) 0.061(9) 0.035(7) 0.000(6) 0.012(6) 0.007(7)
N32 0.047(8) 0.033(7) 0.042(7) 0.004(6) 0.008(6) 0.003(6)
N33 0.033(7) 0.054(8) 0.026(6) -0.004(6) -0.004(5) -0.011(6)
N34 0.034(7) 0.042(8) 0.034(7) -0.007(6) -0.001(5) -0.003(6)
N35 0.023(6) 0.047(8) 0.025(6) -0.017(6) -0.007(5) -0.002(6)
N36 0.038(7) 0.032(7) 0.023(6) -0.002(5) -0.008(5) 0.008(6)
N37 0.044(8) 0.052(8) 0.035(7) -0.007(6) -0.008(6) -0.005(7)
N38 0.036(8) 0.053(9) 0.047(8) -0.018(7) -0.006(6) -0.003(7)
N39 0.033(7) 0.050(8) 0.035(7) -0.005(6) 0.007(6) -0.012(6)
N40 0.054(9) 0.045(8) 0.026(7) 0.000(6) -0.005(6) -0.005(7)
C1 0.019(8) 0.043(10) 0.044(9) 0.019(8) 0.002(7) 0.010(7)
C2 0.031(8) 0.042(9) 0.044(9) 0.009(7) -0.006(7) 0.001(7)
C3 0.061(12) 0.059(12) 0.070(12) -0.027(10) 0.012(9) -0.010(10)
C4 0.17(3) 0.055(14) 0.14(2) 0.048(15) 0.05(2) 0.039(16)
C5 0.077(13) 0.039(11) 0.085(14) 0.025(10) 0.014(11) 0.001(10)
C6 0.053(11) 0.026(9) 0.074(12) 0.006(8) -0.022(9) -0.009(8)
C7 0.028(9) 0.038(9) 0.040(9) 0.005(7) -0.003(7) -0.013(7)
C8 0.048(10) 0.058(12) 0.048(10) 0.000(8) -0.004(8) -0.022(9)
C9 0.018(8) 0.071(12) 0.034(9) 0.024(8) -0.009(6) -0.019(8)
C10 0.047(11) 0.038(10) 0.025(8) 0.014(7) -0.007(7) 0.011(9)
C11 0.049(10) 0.073(11) 0.026(8) 0.021(7) 0.011(7) -0.005(8)
C12 0.069(11) 0.064(11) 0.061(10) 0.032(9) 0.016(9) -0.010(9)
C14 0.041(9) 0.104(13) 0.027(8) 0.008(8) 0.002(7) 0.004(9)
C15 0.037(8) 0.061(10) 0.021(7) 0.002(7) 0.002(6) -0.004(8)
C16 0.036(9) 0.049(10) 0.027(8) 0.017(8) 0.018(7) -0.004(8)
C17 0.043(9) 0.058(11) 0.014(7) -0.003(7) -0.002(6) 0.009(8)
C18 0.055(11) 0.079(13) 0.031(9) -0.019(9) 0.009(8) -0.006(9)
C19 0.044(7) 0.036(7) 0.031(6) -0.017(6) 0.004(6) -0.005(6)
C20 0.052(10) 0.066(11) 0.017(7) -0.005(7) 0.003(7) 0.014(9)
C21 0.059(11) 0.097(16) 0.035(9) -0.028(9) -0.003(8) 0.027(11)
C22 0.072(13) 0.044(11) 0.087(14) -0.032(10) 0.042(11) 0.002(9)
C23 0.064(11) 0.017(8) 0.067(11) -0.004(7) 0.018(9) 0.007(7)
C24 0.034(9) 0.048(10) 0.022(7) -0.003(7) 0.000(6) 0.003(7)
C25 0.050(10) 0.031(9) 0.049(10) 0.008(8) 0.024(8) 0.014(8)
C26 0.046(9) 0.056(10) 0.017(7) 0.013(7) 0.000(6) 0.008(8)
C27 0.061(11) 0.035(9) 0.036(9) -0.006(7) -0.005(8) 0.008(8)
C28 0.027(9) 0.055(11) 0.041(9) 0.002(8) -0.006(7) -0.014(8)
C29 0.036(9) 0.033(9) 0.040(9) 0.013(7) 0.001(7) -0.001(7)
C30 0.071(12) 0.041(10) 0.059(11) 0.004(8) -0.005(9) 0.000(9)
C32 0.060(11) 0.062(11) 0.040(9) 0.003(8) 0.022(8) -0.004(9)
C33 0.072(11) 0.036(9) 0.021(7) 0.009(6) 0.020(7) 0.016(8)
C34 0.040(10) 0.044(10) 0.025(8) -0.001(7) 0.008(7) 0.028(8)
C35 0.041(9) 0.060(11) 0.023(7) 0.000(7) 0.010(6) 0.002(8)
C36 0.028(8) 0.046(10) 0.037(8) 0.014(7) 0.009(6) -0.018(7)
C37 0.032(8) 0.028(9) 0.034(8) 0.011(7) 0.016(7) 0.000(7)
C38 0.023(7) 0.059(10) 0.012(6) -0.001(6) 0.004(5) 0.002(7)
C39 0.059(11) 0.090(14) 0.019(8) 0.008(8) 0.009(7) 0.015(10)
C41 0.042(9) 0.051(10) 0.034(8) -0.008(7) -0.012(7) 0.004(8)
C42 0.047(9) 0.034(8) 0.022(7) 0.001(6) 0.017(6) -0.007(7)
C43 0.027(9) 0.051(10) 0.024(7) -0.018(7) 0.000(6) -0.006(8)
C44 0.036(9) 0.047(10) 0.030(8) -0.002(7) -0.006(6) 0.002(7)
C45 0.021(8) 0.078(12) 0.053(10) 0.007(9) 0.013(7) 0.006(8)
C46 0.012(8) 0.080(14) 0.054(11) -0.018(10) 0.006(7) -0.014(8)
C47 0.043(10) 0.088(14) 0.027(8) 0.005(8) 0.005(7) -0.010(9)
C48 0.030(10) 0.108(15) 0.053(10) -0.003(10) 0.012(8) -0.027(10)
C49 0.040(12) 0.13(2) 0.14(2) -0.025(16) 0.028(13) -0.050(13)
C50 0.042(11) 0.14(2) 0.084(14) -0.001(13) 0.032(10) -0.027(12)
C51 0.049(10) 0.058(11) 0.054(10) 0.003(9) 0.028(8) 0.003(9)
C52 0.046(10) 0.053(12) 0.040(10) 0.000(9) 0.007(8) -0.018(9)
C53 0.035(9) 0.075(13) 0.050(10) -0.018(9) 0.014(8) 0.015(9)
C54 0.048(10) 0.084(14) 0.042(9) 0.019(9) 0.026(8) 0.032(10)
C55 0.028(9) 0.063(13) 0.067(13) 0.033(11) 0.008(9) 0.024(9)
C56 0.049(11) 0.062(12) 0.050(11) -0.011(9) 0.004(8) 0.006(9)
C57 0.066(13) 0.066(14) 0.112(17) 0.023(12) 0.038(12) 0.026(11)
C58 0.073(17) 0.15(3) 0.17(3) -0.01(2) 0.025(17) 0.059(17)
C59 0.090(16) 0.057(13) 0.111(17) 0.006(11) 0.029(13) 0.031(12)
C60 0.068(13) 0.057(12) 0.074(13) -0.002(10) 0.020(10) 0.027(10)
C61 0.047(12) 0.050(12) 0.076(14) -0.027(11) 0.020(11) 0.026(9)
C62 0.072(14) 0.037(10) 0.095(15) -0.010(10) 0.014(11) 0.003(10)
C63 0.062(12) 0.046(11) 0.066(11) 0.016(9) 0.008(9) -0.004(9)
C64 0.073(13) 0.040(10) 0.031(9) -0.005(8) 0.031(9) -0.016(9)
C65 0.044(10) 0.040(10) 0.072(12) -0.001(9) 0.005(9) -0.003(8)
C66 0.100(18) 0.061(15) 0.14(2) 0.020(13) 0.043(16) -0.012(13)
C67 0.12(2) 0.074(17) 0.19(3) 0.049(17) 0.06(2) -0.027(16)
C68 0.032(9) 0.074(13) 0.069(12) 0.022(10) 0.011(8) -0.013(9)
C69 0.041(9) 0.044(10) 0.063(11) 0.003(8) 0.017(8) -0.017(8)
C70 0.034(9) 0.032(9) 0.033(9) -0.008(7) -0.003(7) -0.011(7)
C71 0.036(9) 0.057(11) 0.054(10) -0.010(8) 0.014(7) -0.012(8)
C72 0.051(10) 0.076(13) 0.025(8) 0.015(8) 0.010(7) -0.007(9)
C73 0.025(8) 0.060(11) 0.036(9) -0.010(8) 0.004(7) 0.007(8)
C74 0.029(9) 0.070(12) 0.031(8) -0.011(8) 0.003(6) -0.006(8)
C75 0.046(10) 0.056(11) 0.038(9) -0.016(8) 0.004(7) -0.006(8)
C76 0.048(12) 0.15(2) 0.104(18) -0.017(16) 0.030(12) 0.023(13)
C77 0.053(11) 0.074(13) 0.053(11) -0.034(10) -0.010(9) 0.021(10)
C78 0.025(8) 0.048(10) 0.029(8) -0.005(7) 0.000(6) 0.015(7)
C79 0.033(8) 0.041(9) 0.013(7) 0.008(7) -0.001(6) -0.005(7)
C80 0.055(11) 0.041(10) 0.029(8) -0.006(7) -0.011(7) 0.016(8)
C81 0.039(9) 0.047(10) 0.031(8) -0.024(7) -0.001(7) 0.010(8)
C82 0.052(11) 0.027(9) 0.052(11) -0.027(8) -0.008(9) -0.001(8)
C83 0.050(10) 0.025(8) 0.052(10) 0.022(7) 0.000(8) 0.004(7)
C84 0.076(13) 0.032(10) 0.082(13) -0.003(9) -0.010(10) 0.009(9)
C86 0.094(15) 0.054(12) 0.063(12) 0.012(9) 0.005(10) -0.029(11)
C87 0.056(11) 0.034(9) 0.048(10) 0.016(8) -0.017(8) -0.007(8)
C88 0.057(12) 0.028(9) 0.044(10) -0.005(8) -0.022(9) -0.008(8)
C89 0.059(11) 0.075(13) 0.037(9) 0.002(9) 0.015(8) -0.015(10)
C90 0.030(9) 0.052(11) 0.080(12) -0.019(9) -0.005(8) -0.018(8)
C13 0.058(16) 0.091(18) 0.042(14) 0.032(14) 0.006(13) -0.046(15)
C31 0.062(12) 0.057(12) 0.060(12) 0.006(9) 0.008(9) 0.007(9)
C40 0.075(14) 0.079(14) 0.069(14) -0.003(9) 0.019(9) -0.004(9)
C85 0.059(11) 0.043(11) 0.054(11) -0.002(9) 0.007(9) -0.008(9)
C91 0.05(2) 0.09(3) 0.018(17) 0.011(18) 0.006(17) -0.01(2)
C92 0.072(15) 0.074(15) 0.075(15) 0.003(10) 0.015(10) 0.001(10)
C93 0.087(13) 0.089(13) 0.084(13) 0.005(9) 0.021(9) -0.009(9)
C94 0.14(2) 0.13(2) 0.14(2) -0.005(10) 0.034(11) -0.001(10)
Cl3 1.03(7) 0.26(2) 0.53(4) -0.08(2) 0.36(4) -0.14(3)
Cl4 0.150(9) 0.447(17) 0.174(9) 0.154(10) 0.028(6) -0.045(9)
O34 0.240(19) 0.49(2) 0.236(15) 0.089(17) -0.015(12) -0.010(16)
O35 0.157(15) 0.45(2) 0.229(16) 0.165(15) 0.071(11) -0.040(14)
O36 0.177(16) 0.47(2) 0.245(17) 0.178(16) 0.071(13) -0.064(14)
O37 0.195(16) 0.46(2) 0.200(16) 0.145(16) 0.042(12) -0.001(14)
Cl9 0.170(7) 0.090(5) 0.109(5) -0.007(4) -0.040(5) 0.022(5)
O27 0.32(4) 0.13(3) 0.19(3) -0.07(3) -0.13(3) -0.04(3)
O29 0.20(2) 0.14(2) 0.16(2) 0.041(16) -0.034(16) 0.018(17)
O30 0.22(3) 0.12(3) 0.20(3) -0.07(2) -0.05(3) -0.06(3)
O32 0.20(4) 0.24(4) 0.21(4) -0.04(4) 0.09(3) -0.04(3)
O26 0.17(3) 0.20(3) 0.24(3) 0.01(3) 0.03(2) -0.05(3)
O28 0.34(4) 0.067(10) 0.13(3) 0.054(15) -0.06(3) 0.012(15)
O31 0.29(3) 0.18(3) 0.19(2) 0.01(3) -0.16(2) 0.04(3)
O33 0.162(15) 0.129(18) 0.14(2) 0.036(16) -0.016(13) 0.029(14)
Cl12 0.174(8) 0.105(6) 0.192(9) -0.047(6) 0.037(7) 0.003(6)
O57 0.27(4) 0.17(3) 0.24(4) -0.04(3) 0.01(3) 0.05(3)
O59 0.22(2) 0.17(2) 0.21(2) -0.029(17) 0.028(17) 0.027(17)
O60 0.18(3) 0.19(3) 0.14(2) -0.05(2) 0.07(2) 0.10(2)
O63 0.13(3) 0.21(3) 0.22(3) -0.01(3) -0.02(3) -0.02(3)
O56 0.033(17) 0.14(3) 0.23(4) -0.05(3) 0.02(2) 0.047(18)
O58 0.13(2) 0.08(2) 0.13(2) -0.044(18) 0.02(2) 0.056(18)
O61 0.22(2) 0.22(2) 0.20(2) -0.007(18) 0.027(17) -0.004(18)
O62 0.08(3) 0.10(3) 0.36(4) 0.02(3) 0.03(3) -0.02(2)
O3W 0.125(16) 0.23(2) 0.20(2) -0.052(19) 0.003(15) 0.014(16)
O4W 0.75(9) 0.14(2) 0.55(7) 0.09(3) -0.35(7) -0.21(4)
O5W 0.30(2) 0.32(2) 0.27(2) -0.057(18) 0.070(16) 0.017(17)
O21 0.385(14) 0.384(14) 0.358(12) 0.007(9) 0.063(9) -0.006(9)
O22 0.320(14) 0.329(14) 0.347(13) 0.000(9) 0.053(10) 0.004(9)
O23 0.358(12) 0.336(14) 0.341(15) -0.002(10) 0.081(8) 0.008(9)
Cl2 0.375(14) 0.382(14) 0.359(13) -0.023(10) 0.065(8) 0.016(8)
O24 0.27(2) 0.342(14) 0.25(2) -0.038(15) 0.072(16) 0.085(13)
Cl1 0.342(13) 0.344(14) 0.334(13) -0.016(8) 0.047(9) -0.017(9)
O25 0.36(2) 0.342(15) 0.35(2) -0.015(13) 0.08(2) -0.005(16)
O39 0.248(19) 0.194(14) 0.122(14) -0.013(10) 0.053(13) -0.044(13)
O40 0.31(2) 0.233(19) 0.158(14) -0.017(14) 0.137(13) -0.066(16)
O41 0.263(18) 0.227(17) 0.183(17) 0.069(13) 0.043(14) -0.131(15)
Cl6 0.228(15) 0.184(13) 0.059(8) -0.032(8) 0.037(8) -0.095(11)
O42 0.26(3) 0.28(3) 0.14(2) -0.05(2) 0.04(2) 0.04(3)
Cl5 0.213(16) 0.195(14) 0.060(10) 0.027(8) 0.047(9) -0.080(12)
O38 0.33(4) 0.33(5) 0.12(3) 0.09(3) 0.00(2) -0.03(4)
O43 0.097(11) 0.127(12) 0.073(9) -0.042(9) 0.014(8) 0.043(9)
O44 0.083(12) 0.194(19) 0.134(15) -0.001(13) 0.031(11) 0.029(12)
O45 0.092(12) 0.109(13) 0.138(15) -0.011(12) 0.015(10) -0.001(10)
Cl7 0.055(6) 0.078(7) 0.051(6) 0.000(5) 0.004(5) 0.048(5)
O46 0.24(4) 0.11(2) 0.10(2) -0.050(18) -0.11(2) 0.09(2)
Cl8 0.031(6) 0.083(8) 0.048(7) -0.003(6) 0.017(5) 0.028(6)
O47 0.039(15) 0.10(2) 0.067(18) -0.020(16) -0.008(13) 0.008(14)
Cl11 0.082(10) 0.070(9) 0.101(8) 0.002(6) 0.013(6) 0.001(7)
O49 0.10(3) 0.046(15) 0.31(6) 0.030(17) 0.05(3) -0.002(16)
O50 0.09(2) 0.30(6) 0.23(4) -0.09(4) -0.04(2) 0.06(2)
O52 0.15(3) 0.08(2) 0.20(4) 0.04(2) 0.09(3) 0.05(2)
O54 0.28(5) 0.12(3) 0.19(3) 0.05(3) 0.12(3) -0.01(4)
Cl10 0.062(12) 0.035(9) 0.113(15) -0.011(9) 0.036(11) -0.032(8)
O48 0.09(2) 0.08(2) 0.12(2) 0.006(15) 0.030(16) -0.038(17)
O51 0.103(19) 0.14(2) 0.11(2) 0.005(16) 0.009(16) -0.024(16)
O53 0.066(17) 0.069(18) 0.12(2) 0.021(15) -0.012(14) 0.018(14)
O55 0.050(14) 0.069(15) 0.067(15) 0.007(13) 0.031(12) -0.024(12)

loop_
_atom_type_symbol
_atom_type_description
_atom_type_scat_dispersion_real
_atom_type_scat_dispersion_imag
_atom_type_scat_source
C C 0.0033 0.0016 'International Tables Vol C Tables 4.2.6.8 and 6.1.1.4'
H H 0.0000 0.0000 'International Tables Vol C Tables 4.2.6.8 and 6.1.1.4'
Cl Cl 0.1484 0.1585 'International Tables Vol C Tables 4.2.6.8 and 6.1.1.4'
N N 0.0061 0.0033 'International Tables Vol C Tables 4.2.6.8 and 6.1.1.4'
O O 0.0106 0.0060 'International Tables Vol C Tables 4.2.6.8 and 6.1.1.4'
Pb Pb -3.3944 10.1111 'International Tables Vol C Tables 4.2.6.8 and 6.1.1.4'

loop_
_geom_angle_atom_site_label_1
_geom_angle_atom_site_label_2
_geom_angle_atom_site_label_3
_geom_angle
_geom_angle_site_symmetry_1
_geom_angle_site_symmetry_3
O2 Pb1 O1 68.4(3) . .
O3 Pb1 O1 136.1(3) . .
O3 Pb1 O2 70.4(3) . .
O4 Pb1 O1 137.8(3) . .
O4 Pb1 O2 138.3(3) . .
O4 Pb1 O3 71.7(3) . .
O4 Pb1 O5 70.1(3) . .
O5 Pb1 O1 70.8(3) . .
O5 Pb1 O2 135.7(3) . .
O5 Pb1 O3 138.3(3) . .
O1W Pb2 O2W 66.5(4) . .
O6 Pb2 O1W 120.6(3) . .
O6 Pb2 O2W 55.7(3) . .
O6 Pb2 O7 70.9(3) . .
O6 Pb2 O8 138.2(3) . .
O6 Pb2 O10 70.4(3) . .
O7 Pb2 O1W 137.8(3) . .
O7 Pb2 O2W 101.4(3) . .
O7 Pb2 O8 69.8(3) . .
O7 Pb2 O10 139.5(3) . .
O8 Pb2 O1W 98.2(3) . .
O8 Pb2 O2W 147.2(4) . .
O9 Pb2 O1W 64.0(3) . .
O9 Pb2 O2W 121.3(3) . .
O9 Pb2 O6 139.1(3) . .
O9 Pb2 O7 136.5(3) . .
O9 Pb2 O8 69.9(3) . .
O9 Pb2 O10 72.8(3) . .
O10 Pb2 O1W 74.5(3) . .
O10 Pb2 O2W 65.4(3) . .
O10 Pb2 O8 141.1(3) . .
O2W Pb3 O1W 68.3(5) . .
O2W Pb3 O10 68.5(3) . .
O10 Pb3 O1W 67.1(3) . .
O11 Pb3 O1W 112.7(3) . .
O11 Pb3 O2W 130.4(3) . .
O11 Pb3 O10 67.5(3) . .
O11 Pb3 O13 140.1(3) . .
O11 Pb3 O14 139.7(3) . .
O12 Pb3 O1W 149.1(3) . .
O12 Pb3 O2W 84.5(5) . .
O12 Pb3 O10 89.8(3) . .
O12 Pb3 O11 73.6(3) . .
O12 Pb3 O13 69.5(3) . .
O12 Pb3 O14 135.4(3) . .
O13 Pb3 O1W 106.8(3) . .
O13 Pb3 O2W 60.5(4) . .
O13 Pb3 O10 125.9(3) . .
O14 Pb3 O1W 59.5(3) . .
O14 Pb3 O2W 85.9(4) . .
O14 Pb3 O10 126.2(3) . .
O14 Pb3 O13 67.9(3) . .
O15 Pb3 O1W 63.7(3) . .
O15 Pb3 O2W 132.0(5) . .
O15 Pb3 O10 91.8(3) . .
O15 Pb3 O11 71.0(3) . .
O15 Pb3 O12 140.8(3) . .
O15 Pb3 O13 135.6(3) . .
O15 Pb3 O14 70.9(3) . .
O7W Pb4 O6W 63.2(5) . .
O16 Pb4 O6W 101.8(4) . .
O16 Pb4 O7W 147.4(4) . .
O16 Pb4 O17 70.2(4) . .
O16 Pb4 O18 137.2(3) . .
O16 Pb4 O19 137.6(3) . .
O16 Pb4 O20 71.1(3) . .
O17 Pb4 O6W 147.4(4) . .
O17 Pb4 O7W 106.1(4) . .
O17 Pb4 O19 137.8(3) . .
O17 Pb4 O20 137.7(3) . .
O18 Pb4 O6W 120.3(4) . .
O18 Pb4 O7W 61.1(4) . .
O18 Pb4 O17 70.0(3) . .
O18 Pb4 O19 71.0(3) . .
O18 Pb4 O20 137.1(3) . .
O19 Pb4 O6W 69.4(3) . .
O19 Pb4 O7W 67.2(3) . .
O19 Pb4 O20 69.4(3) . .
O20 Pb4 O6W 58.3(4) . .
O20 Pb4 O7W 115.7(4) . .
C1 O1 Pb1 129.2(9) . .
Pb2 O1W Pb3 96.9(3) . .
Pb2 O1W H1WA 112.4 . .
Pb2 O1W H1WB 112.4 . .
Pb3 O1W H1WA 112.4 . .
Pb3 O1W H1WB 112.4 . .
H1WA O1W H1WB 109.9 . .
C10 O2 Pb1 128.4(8) . .
Pb2 O2W H2WA 113.0 . .
Pb2 O2W H2WB 113.0 . .
Pb3 O2W Pb2 93.5(4) . .
Pb3 O2W H2WA 113.0 . .
Pb3 O2W H2WB 113.0 . .
H2WA O2W H2WB 110.4 . .
C19 O3 Pb1 129.5(8) . .
C28 O4 Pb1 132.5(9) . .
C37 O5 Pb1 131.0(8) . .
C7 O6 Pb2 132.1(9) . .
Pb4 O6W H6WA 111.8 . .
Pb4 O6W H6WB 112.3 . .
H6WA O6W H6WB 101.8 . .
C16 O7 Pb2 130.8(8) . .
Pb4 O7W H7WA 115.9 . .
Pb4 O7W H7WB 114.3 . .
H7WA O7W H7WB 98.4 . .
C25 O8 Pb2 125.7(9) . .
C34 O9 Pb2 131.5(8) . .
Pb2 O10 Pb3 105.9(3) . .
C43 O10 Pb2 126.2(7) . .
C43 O10 Pb3 127.8(8) . .
C46 O11 Pb3 126.9(9) . .
C55 O12 Pb3 129.5(10) . .
C64 O13 Pb3 130.0(9) . .
C73 O14 Pb3 130.5(9) . .
C82 O15 Pb3 131.9(9) . .
C52 O16 Pb4 128.5(10) . .
C61 O17 Pb4 130.5(10) . .
C70 O18 Pb4 129.8(9) . .
C79 O19 Pb4 126.7(8) . .
C88 O20 Pb4 130.8(9) . .
C1 N1 C2 112.7(12) . .
C1 N1 C45 120.7(12) . .
C45 N1 C2 126.2(12) . .
C7 N2 C2 111.3(12) . .
C7 N2 C44 122.3(11) . .
C44 N2 C2 125.4(12) . .
C1 N3 C6 111.8(13) . .
C1 N3 C9 122.8(12) . .
C9 N3 C6 125.4(13) . .
C7 N4 C6 109.3(13) . .
C7 N4 C8 126.0(13) . .
C8 N4 C6 124.4(13) . .
C9 N5 C11 123.6(14) . .
C10 N5 C9 121.5(12) . .
C10 N5 C11 114.8(13) . .
C11 N6 C8 123.7(13) . .
C16 N6 C8 122.5(13) . .
C16 N6 C11 113.7(13) . .
C10 N7 C15 114.9(13) . .
C10 N7 C18 122.7(13) . .
C18 N7 C15 122.2(13) . .
C15 N8 C17 125.2(11) . .
C16 N8 C15 115.6(12) . .
C16 N8 C17 119.0(11) . .
C19 N9 C18 121.1(12) . .
C19 N9 C20 112.3(12) . .
C20 N9 C18 126.5(12) . .
C17 N10 C20 127.4(11) . .
C25 N10 C17 121.1(12) . .
C25 N10 C20 111.5(13) . .
C19 N11 C24 112.2(12) . .
C19 N11 C27 120.7(12) . .
C24 N11 C27 127.1(12) . .
C24 N12 C26 124.5(13) . .
C25 N12 C24 113.8(13) . .
C25 N12 C26 121.2(12) . .
C28 N13 C27 120.7(11) . .
C28 N13 C29 113.7(11) . .
C29 N13 C27 125.4(12) . .
C29 N14 C26 126.7(12) . .
C34 N14 C26 119.2(12) . .
C34 N14 C29 113.9(12) . .
C28 N15 C33 114.2(11) . .
C28 N15 C36 121.7(12) . .
C36 N15 C33 124.1(11) . .
C34 N16 C33 112.0(11) . .
C34 N16 C35 123.7(11) . .
C35 N16 C33 124.0(11) . .
C36 N17 C38 126.7(11) . .
C37 N17 C36 122.3(12) . .
C37 N17 C38 110.9(11) . .
C35 N18 C38 124.8(12) . .
C43 N18 C35 124.3(11) . .
C43 N18 C38 110.0(11) . .
C37 N19 C42 112.0(10) . .
C37 N19 C45 121.6(11) . .
C45 N19 C42 125.0(12) . .
C43 N20 C42 112.1(11) . .
C43 N20 C44 121.3(12) . .
C44 N20 C42 126.7(11) . .
C46 N21 C47 110.8(13) . .
C90 N21 C46 123.2(14) . .
C90 N21 C47 126.0(14) . .
C47 N22 C89 121.6(14) . .
C52 N22 C47 115.4(14) . .
C52 N22 C89 122.1(13) . .
C46 N23 C51 114.5(15) . .
C46 N23 C54 120.6(14) . .
C54 N23 C51 124.9(14) . .
C52 N24 C51 113.0(14) . .
C52 N24 C53 123.5(13) . .
C53 N24 C51 123.3(14) . .
C54 N25 C56 125.0(13) . .
C55 N25 C54 119.6(15) . .
C55 N25 C56 115.3(15) . .
C56 N26 C53 126.6(13) . .
C61 N26 C53 120.3(15) . .
C61 N26 C56 112.9(15) . .
C55 N27 C60 114.2(15) . .
C55 N27 C63 119.6(13) . .
C60 N27 C63 125.8(15) . .
C61 N28 C60 110.4(14) . .
C61 N28 C62 122.1(15) . .
C62 N28 C60 127.2(15) . .
C63 N29 C65 125.9(14) . .
C64 N29 C63 122.3(14) . .
C64 N29 C65 111.6(13) . .
C65 N30 C62 125.4(14) . .
C70 N30 C62 120.5(14) . .
C70 N30 C65 114.0(12) . .
C64 N31 C69 112.0(13) . .
C64 N31 C72 122.1(13) . .
C72 N31 C69 125.8(13) . .
C69 N32 C71 125.1(12) . .
C70 N32 C69 113.9(12) . .
C70 N32 C71 120.6(12) . .
C72 N33 C74 124.9(11) . .
C73 N33 C72 122.7(12) . .
C73 N33 C74 112.4(12) . .
C74 N34 C71 124.7(12) . .
C79 N34 C71 122.3(12) . .
C79 N34 C74 112.5(12) . .
C73 N35 C78 109.9(11) . .
C73 N35 C81 125.2(11) . .
C81 N35 C78 124.8(12) . .
C78 N36 C80 126.5(11) . .
C79 N36 C78 112.2(11) . .
C79 N36 C80 120.8(11) . .
C82 N37 C81 122.6(13) . .
C82 N37 C83 111.4(13) . .
C83 N37 C81 125.9(12) . .
C83 N38 C80 125.9(13) . .
C88 N38 C80 120.5(12) . .
C88 N38 C83 113.6(12) . .
C82 N39 C87 114.1(12) . .
C82 N39 C90 119.3(13) . .
C90 N39 C87 126.5(13) . .
C87 N40 C89 124.8(13) . .
C88 N40 C87 110.0(14) . .
C88 N40 C89 125.3(13) . .
O1 C1 N1 127.4(13) . .
O1 C1 N3 124.8(14) . .
N1 C1 N3 107.6(13) . .
N1 C2 N2 113.9(11) . .
N1 C2 C3 112.0(12) . .
N1 C2 C6 103.8(11) . .
N2 C2 C3 115.3(12) . .
N2 C2 C6 102.1(11) . .
C3 C2 C6 108.3(12) . .
C2 C3 H3A 111.2 . .
C2 C3 H3B 111.2 . .
H3A C3 H3B 109.1 . .
C4 C3 C2 102.9(14) . .
C4 C3 H3A 111.2 . .
C4 C3 H3B 111.2 . .
C3 C4 H4A 110.0 . .
C3 C4 H4B 110.0 . .
H4A C4 H4B 108.4 . .
C5 C4 C3 108.6(17) . .
C5 C4 H4A 110.0 . .
C5 C4 H4B 110.0 . .
C4 C5 H5A 110.8 . .
C4 C5 H5B 110.8 . .
C4 C5 C6 104.8(15) . .
H5A C5 H5B 108.9 . .
C6 C5 H5A 110.8 . .
C6 C5 H5B 110.8 . .
N3 C6 C2 104.0(12) . .
N3 C6 C5 114.9(12) . .
N4 C6 N3 113.7(13) . .
N4 C6 C2 104.3(11) . .
N4 C6 C5 114.6(13) . .
C2 C6 C5 103.6(14) . .
O6 C7 N2 125.3(13) . .
O6 C7 N4 121.7(14) . .
N2 C7 N4 112.9(13) . .
N4 C8 N6 112.0(12) . .
N4 C8 H8A 109.2 . .
N4 C8 H8B 109.2 . .
N6 C8 H8A 109.2 . .
N6 C8 H8B 109.2 . .
H8A C8 H8B 107.9 . .
N3 C9 H9A 108.5 . .
N3 C9 H9B 108.5 . .
N5 C9 N3 114.9(11) . .
N5 C9 H9A 108.5 . .
N5 C9 H9B 108.5 . .
H9A C9 H9B 107.5 . .
O2 C10 N5 126.5(14) . .
O2 C10 N7 127.0(15) . .
N7 C10 N5 106.4(14) . .
N5 C11 N6 115.2(12) . .
N5 C11 C12 117.2(13) . .
N5 C11 C15 104.0(12) . .
N6 C11 C12 113.1(13) . .
N6 C11 C15 102.4(11) . .
C12 C11 C15 102.2(12) . .
C11 C12 H12C 110.0 . .
C11 C12 H12D 110.0 . .
C11 C12 H12A 110.8 . .
C11 C12 H12B 110.8 . .
H12C C12 H12D 108.4 . .
H12A C12 H12B 108.9 . .
C13 C12 C11 104.7(15) . .
C13 C12 H12A 110.8 . .
C13 C12 H12B 110.8 . .
C93 C12 C11 108.4(18) . .
C93 C12 H12C 110.0 . .
C93 C12 H12D 110.0 . .
H14C C14 H14D 108.6 . .
H14A C14 H14B 109.2 . .
C15 C14 H14C 110.4 . .
C15 C14 H14D 110.4 . .
C15 C14 H14A 111.2 . .
C15 C14 H14B 111.2 . .
C15 C14 C93 106.7(17) . .
C13 C14 H14A 111.2 . .
C13 C14 H14B 111.2 . .
C13 C14 C15 102.6(15) . .
C93 C14 H14C 110.4 . .
C93 C14 H14D 110.4 . .
N7 C15 C11 99.7(11) . .
N8 C15 N7 111.8(11) . .
N8 C15 C11 101.2(11) . .
N8 C15 C14 116.9(12) . .
C14 C15 N7 116.2(12) . .
C14 C15 C11 108.2(12) . .
O7 C16 N6 125.8(14) . .
O7 C16 N8 127.2(14) . .
N6 C16 N8 107.0(12) . .
N8 C17 H17A 108.4 . .
N8 C17 H17B 108.4 . .
N10 C17 N8 115.5(12) . .
N10 C17 H17A 108.4 . .
N10 C17 H17B 108.4 . .
H17A C17 H17B 107.5 . .
N7 C18 H18A 108.5 . .
N7 C18 H18B 108.5 . .
N9 C18 N7 114.9(11) . .
N9 C18 H18A 108.5 . .
N9 C18 H18B 108.5 . .
H18A C18 H18B 107.5 . .
O3 C19 N9 127.3(14) . .
O3 C19 N11 124.4(14) . .
N9 C19 N11 108.2(13) . .
N9 C20 N10 116.4(12) . .
N9 C20 C21 111.2(11) . .
N9 C20 C24 104.5(12) . .
N10 C20 C21 113.3(13) . .
N10 C20 C24 105.9(10) . .
C24 C20 C21 104.2(12) . .
C20 C21 H21A 110.9 . .
C20 C21 H21B 110.9 . .
H21A C21 H21B 108.9 . .
C22 C21 C20 104.2(14) . .
C22 C21 H21A 110.9 . .
C22 C21 H21B 110.9 . .
C21 C22 H22A 111.1 . .
C21 C22 H22B 111.1 . .
H22A C22 H22B 109.0 . .
C23 C22 C21 103.5(13) . .
C23 C22 H22A 111.1 . .
C23 C22 H22B 111.1 . .
C22 C23 H23A 110.5 . .
C22 C23 H23B 110.5 . .
C22 C23 C24 106.1(12) . .
H23A C23 H23B 108.7 . .
C24 C23 H23A 110.5 . .
C24 C23 H23B 110.5 . .
N11 C24 N12 115.4(11) . .
N11 C24 C20 102.8(11) . .
N11 C24 C23 113.7(12) . .
N12 C24 C20 101.4(11) . .
N12 C24 C23 116.1(12) . .
C23 C24 C20 104.9(11) . .
O8 C25 N10 128.2(14) . .
O8 C25 N12 124.5(14) . .
N10 C25 N12 107.3(14) . .
N12 C26 H26A 109.3 . .
N12 C26 H26B 109.3 . .
N14 C26 N12 111.5(11) . .
N14 C26 H26A 109.3 . .
N14 C26 H26B 109.3 . .
H26A C26 H26B 108.0 . .
N11 C27 N13 112.8(11) . .
N11 C27 H27A 109.0 . .
N11 C27 H27B 109.0 . .
N13 C27 H27A 109.0 . .
N13 C27 H27B 109.0 . .
H27A C27 H27B 107.8 . .
O4 C28 N13 125.0(14) . .
O4 C28 N15 127.4(15) . .
N15 C28 N13 107.6(12) . .
N13 C29 N14 112.8(11) . .
N13 C29 C30 115.8(12) . .
N13 C29 C33 104.1(11) . .
N14 C29 C30 114.3(12) . .
N14 C29 C33 102.0(11) . .
C30 C29 C33 106.0(12) . .
C29 C30 H30C 110.4 . .
C29 C30 H30D 110.4 . .
C29 C30 H30A 110.8 . .
C29 C30 H30B 110.8 . .
C29 C30 C31 104.9(15) . .
C29 C30 C92 106.4(17) . .
H30C C30 H30D 108.6 . .
H30A C30 H30B 108.8 . .
C31 C30 H30A 110.8 . .
C31 C30 H30B 110.8 . .
C92 C30 H30C 110.4 . .
C92 C30 H30D 110.4 . .
H32C C32 H32D 108.9 . .
H32A C32 H32B 109.1 . .
C33 C32 H32C 110.8 . .
C33 C32 H32D 110.8 . .
C33 C32 H32A 111.2 . .
C33 C32 H32B 111.2 . .
C31 C32 H32A 111.2 . .
C31 C32 H32B 111.2 . .
C31 C32 C33 103.0(14) . .
C92 C32 H32C 110.9 . .
C92 C32 H32D 110.9 . .
C92 C32 C33 104.5(16) . .
N15 C33 C29 100.4(10) . .
N15 C33 C32 115.4(12) . .
N16 C33 N15 112.3(11) . .
N16 C33 C29 104.0(11) . .
N16 C33 C32 115.8(12) . .
C32 C33 C29 106.9(11) . .
O9 C34 N14 126.6(13) . .
O9 C34 N16 125.3(13) . .
N16 C34 N14 108.1(13) . .
N16 C35 H35A 109.3 . .
N16 C35 H35B 109.3 . .
N18 C35 N16 111.5(10) . .
N18 C35 H35A 109.3 . .
N18 C35 H35B 109.3 . .
H35A C35 H35B 108.0 . .
N15 C36 H36A 108.5 . .
N15 C36 H36B 108.5 . .
N17 C36 N15 115.3(11) . .
N17 C36 H36A 108.5 . .
N17 C36 H36B 108.5 . .
H36A C36 H36B 107.5 . .
O5 C37 N17 124.7(13) . .
O5 C37 N19 125.4(12) . .
N19 C37 N17 109.9(12) . .
N17 C38 C39 112.1(12) . .
N17 C38 C42 103.5(10) . .
N18 C38 N17 111.4(10) . .
N18 C38 C39 116.1(10) . .
N18 C38 C42 103.9(11) . .
C42 C38 C39 108.7(11) . .
C38 C39 H39C 111.6 . .
C38 C39 H39D 111.6 . .
C38 C39 H39A 111.2 . .
C38 C39 H39B 111.2 . .
H39C C39 H39D 109.4 . .
H39A C39 H39B 109.1 . .
C40 C39 C38 102.7(16) . .
C40 C39 H39A 111.2 . .
C40 C39 H39B 111.2 . .
C91 C39 C38 100.9(14) . .
C91 C39 H39C 111.6 . .
C91 C39 H39D 111.6 . .
H41C C41 H41D 108.9 . .
H41A C41 H41B 108.8 . .
C42 C41 H41C 110.9 . .
C42 C41 H41D 110.9 . .
C42 C41 H41A 110.7 . .
C42 C41 H41B 110.7 . .
C40 C41 H41A 110.7 . .
C40 C41 H41B 110.7 . .
C40 C41 C42 105.1(15) . .
C91 C41 H41C 110.9 . .
C91 C41 H41D 110.9 . .
C91 C41 C42 104.2(15) . .
N19 C42 N20 112.8(10) . .
N19 C42 C38 103.5(10) . .
N19 C42 C41 114.8(11) . .
N20 C42 C38 103.8(10) . .
N20 C42 C41 116.0(11) . .
C38 C42 C41 103.8(10) . .
O10 C43 N18 123.5(13) . .
O10 C43 N20 126.7(14) . .
N20 C43 N18 109.8(12) . .
N2 C44 H44A 109.2 . .
N2 C44 H44B 109.2 . .
N20 C44 N2 111.9(11) . .
N20 C44 H44A 109.2 . .
N20 C44 H44B 109.2 . .
H44A C44 H44B 107.9 . .
N1 C45 H45A 108.7 . .
N1 C45 H45B 108.7 . .
N19 C45 N1 114.1(11) . .
N19 C45 H45A 108.7 . .
N19 C45 H45B 108.7 . .
H45A C45 H45B 107.6 . .
O11 C46 N21 121.0(16) . .
O11 C46 N23 130.3(18) . .
N23 C46 N21 108.8(15) . .
N21 C47 C48 113.2(13) . .
N21 C47 C51 102.7(12) . .
N22 C47 N21 114.0(13) . .
N22 C47 C48 117.3(12) . .
N22 C47 C51 101.6(13) . .
C48 C47 C51 105.9(13) . .
C47 C48 H48A 110.6 . .
C47 C48 H48B 110.6 . .
H48A C48 H48B 108.8 . .
C49 C48 C47 105.5(15) . .
C49 C48 H48A 110.6 . .
C49 C48 H48B 110.6 . .
C48 C49 H49A 110.1 . .
C48 C49 H49B 110.1 . .
C48 C49 C50 108.0(15) . .
H49A C49 H49B 108.4 . .
C50 C49 H49A 110.1 . .
C50 C49 H49B 110.1 . .
C49 C50 H50A 111.7 . .
C49 C50 H50B 111.7 . .
C49 C50 C51 100.5(15) . .
H50A C50 H50B 109.4 . .
C51 C50 H50A 111.7 . .
C51 C50 H50B 111.7 . .
N23 C51 C47 103.2(12) . .
N23 C51 C50 112.4(13) . .
N24 C51 N23 115.0(13) . .
N24 C51 C47 103.0(13) . .
N24 C51 C50 115.8(13) . .
C47 C51 C50 105.5(13) . .
O16 C52 N22 127.4(16) . .
O16 C52 N24 125.7(16) . .
N22 C52 N24 106.8(14) . .
N24 C53 N26 113.8(12) . .
N24 C53 H53A 108.8 . .
N24 C53 H53B 108.8 . .
N26 C53 H53A 108.8 . .
N26 C53 H53B 108.8 . .
H53A C53 H53B 107.7 . .
N23 C54 H54A 108.2 . .
N23 C54 H54B 108.2 . .
N25 C54 N23 116.2(13) . .
N25 C54 H54A 108.2 . .
N25 C54 H54B 108.2 . .
H54A C54 H54B 107.4 . .
O12 C55 N25 128.4(18) . .
O12 C55 N27 128.4(16) . .
N25 C55 N27 103.2(16) . .
N25 C56 C57 111.2(14) . .
N25 C56 C60 101.8(13) . .
N26 C56 N25 112.0(13) . .
N26 C56 C57 116.3(15) . .
N26 C56 C60 105.6(13) . .
C60 C56 C57 108.6(14) . .
C56 C57 H57A 112.1 . .
C56 C57 H57B 112.1 . .
H57A C57 H57B 109.7 . .
C58 C57 C56 98.4(16) . .
C58 C57 H57A 112.1 . .
C58 C57 H57B 112.1 . .
C57 C58 H58A 110.2 . .
C57 C58 H58B 110.2 . .
C57 C58 C59 108(2) . .
H58A C58 H58B 108.5 . .
C59 C58 H58A 110.2 . .
C59 C58 H58B 110.2 . .
C58 C59 H59A 112.0 . .
C58 C59 H59B 112.0 . .
H59A C59 H59B 109.7 . .
C60 C59 C58 98.6(17) . .
C60 C59 H59A 112.0 . .
C60 C59 H59B 112.0 . .
N27 C60 N28 109.8(13) . .
N27 C60 C56 105.3(14) . .
N27 C60 C59 116.6(16) . .
N28 C60 C56 102.9(14) . .
C59 C60 N28 114.7(16) . .
C59 C60 C56 106.2(15) . .
O17 C61 N26 127.3(19) . .
O17 C61 N28 124.6(17) . .
N26 C61 N28 108.1(16) . .
N28 C62 N30 113.8(13) . .
N28 C62 H62A 108.8 . .
N28 C62 H62B 108.8 . .
N30 C62 H62A 108.8 . .
N30 C62 H62B 108.8 . .
H62A C62 H62B 107.7 . .
N27 C63 H63A 108.9 . .
N27 C63 H63B 108.9 . .
N29 C63 N27 113.2(12) . .
N29 C63 H63A 108.9 . .
N29 C63 H63B 108.9 . .
H63A C63 H63B 107.8 . .
O13 C64 N29 124.5(16) . .
O13 C64 N31 125.2(15) . .
N31 C64 N29 110.4(14) . .
N29 C65 C66 114.1(15) . .
N29 C65 C69 102.1(12) . .
N30 C65 N29 113.3(13) . .
N30 C65 C66 115.5(15) . .
N30 C65 C69 104.3(13) . .
C66 C65 C69 105.7(14) . .
C65 C66 H66A 111.2 . .
C65 C66 H66B 111.2 . .
H66A C66 H66B 109.1 . .
C67 C66 C65 102.9(17) . .
C67 C66 H66A 111.2 . .
C67 C66 H66B 111.2 . .
C66 C67 H67A 108.6 . .
C66 C67 H67B 108.6 . .
H67A C67 H67B 107.6 . .
C68 C67 C66 114.7(18) . .
C68 C67 H67A 108.6 . .
C68 C67 H67B 108.6 . .
C67 C68 H68A 111.2 . .
C67 C68 H68B 111.2 . .
C67 C68 C69 103.0(14) . .
H68A C68 H68B 109.1 . .
C69 C68 H68A 111.2 . .
C69 C68 H68B 111.2 . .
N31 C69 N32 112.5(12) . .
N31 C69 C65 103.9(12) . .
N31 C69 C68 114.7(13) . .
N32 C69 C65 101.7(12) . .
N32 C69 C68 115.2(13) . .
C68 C69 C65 106.9(12) . .
O18 C70 N30 126.7(14) . .
O18 C70 N32 127.3(14) . .
N32 C70 N30 106.0(12) . .
N32 C71 H71A 109.3 . .
N32 C71 H71B 109.3 . .
N34 C71 N32 111.5(11) . .
N34 C71 H71A 109.3 . .
N34 C71 H71B 109.3 . .
H71A C71 H71B 108.0 . .
N31 C72 N33 116.3(12) . .
N31 C72 H72 121.9 . .
N33 C72 H72 121.9 . .
O14 C73 N33 126.1(15) . .
O14 C73 N35 123.3(14) . .
N33 C73 N35 110.5(12) . .
N33 C74 C75 111.8(12) . .
N33 C74 C78 102.8(11) . .
N34 C74 N33 114.3(12) . .
N34 C74 C75 115.7(11) . .
N34 C74 C78 102.9(11) . .
C75 C74 C78 107.8(12) . .
C74 C75 H75A 110.8 . .
C74 C75 H75B 110.8 . .
H75A C75 H75B 108.8 . .
C76 C75 C74 105.0(14) . .
C76 C75 H75A 110.8 . .
C76 C75 H75B 110.8 . .
C75 C76 H76A 110.3 . .
C75 C76 H76B 110.3 . .
C75 C76 C77 106.9(15) . .
H76A C76 H76B 108.6 . .
C77 C76 H76A 110.3 . .
C77 C76 H76B 110.3 . .
C76 C77 H77A 111.3 . .
C76 C77 H77B 111.3 . .
C76 C77 C78 102.4(14) . .
H77A C77 H77B 109.2 . .
C78 C77 H77A 111.3 . .
C78 C77 H77B 111.3 . .
N35 C78 C74 104.4(11) . .
N35 C78 C77 111.9(11) . .
N36 C78 N35 114.0(11) . .
N36 C78 C74 104.5(11) . .
N36 C78 C77 116.3(11) . .
C74 C78 C77 104.2(12) . .
O19 C79 N34 123.1(13) . .
O19 C79 N36 129.2(13) . .
N36 C79 N34 107.7(12) . .
N36 C80 N38 113.6(11) . .
N36 C80 H80A 108.8 . .
N36 C80 H80B 108.8 . .
N38 C80 H80A 108.8 . .
N38 C80 H80B 108.8 . .
H80A C80 H80B 107.7 . .
N35 C81 N37 114.0(11) . .
N35 C81 H81A 108.8 . .
N35 C81 H81B 108.8 . .
N37 C81 H81A 108.8 . .
N37 C81 H81B 108.8 . .
H81A C81 H81B 107.6 . .
O15 C82 N37 122.6(16) . .
O15 C82 N39 128.8(14) . .
N39 C82 N37 108.6(14) . .
N37 C83 N38 113.8(12) . .
N37 C83 C84 113.5(14) . .
N37 C83 C87 104.3(11) . .
N38 C83 C84 115.3(12) . .
N38 C83 C87 100.4(12) . .
C84 C83 C87 107.8(12) . .
C83 C84 H84C 111.5 . .
C83 C84 H84D 111.5 . .
C83 C84 H84A 110.5 . .
C83 C84 H84B 110.5 . .
C83 C84 C85 106.2(15) . .
C83 C84 C94 101(2) . .
H84C C84 H84D 109.3 . .
H84A C84 H84B 108.7 . .
C85 C84 H84A 110.5 . .
C85 C84 H84B 110.5 . .
C94 C84 H84C 111.5 . .
C94 C84 H84D 111.5 . .
H86C C86 H86D 109.2 . .
H86A C86 H86B 108.7 . .
C87 C86 H86C 111.3 . .
C87 C86 H86D 111.3 . .
C87 C86 H86A 110.5 . .
C87 C86 H86B 110.5 . .
C85 C86 H86A 110.5 . .
C85 C86 H86B 110.5 . .
C85 C86 C87 106.1(15) . .
C94 C86 H86C 111.3 . .
C94 C86 H86D 111.3 . .
C94 C86 C87 102(2) . .
N39 C87 C83 101.6(12) . .
N39 C87 C86 111.8(12) . .
N40 C87 N39 115.7(12) . .
N40 C87 C83 105.0(12) . .
N40 C87 C86 116.0(14) . .
C86 C87 C83 104.7(13) . .
O20 C88 N38 128.3(15) . .
O20 C88 N40 120.7(17) . .
N38 C88 N40 111.0(13) . .
N22 C89 H89A 109.0 . .
N22 C89 H89B 109.0 . .
N40 C89 N22 113.0(12) . .
N40 C89 H89A 109.0 . .
N40 C89 H89B 109.0 . .
H89A C89 H89B 107.8 . .
N21 C90 H90 122.4 . .
N39 C90 N21 115.2(12) . .
N39 C90 H90 122.4 . .
C12 C13 C14 107.6(17) . .
C12 C13 H13A 110.2 . .
C12 C13 H13B 110.2 . .
C14 C13 H13A 110.2 . .
C14 C13 H13B 110.2 . .
H13A C13 H13B 108.5 . .
C30 C31 H31A 110.4 . .
C30 C31 H31B 110.4 . .
C32 C31 C30 106.7(17) . .
C32 C31 H31A 110.4 . .
C32 C31 H31B 110.4 . .
H31A C31 H31B 108.6 . .
C39 C40 C41 111.4(18) . .
C39 C40 H40A 109.4 . .
C39 C40 H40B 109.4 . .
C41 C40 H40A 109.4 . .
C41 C40 H40B 109.4 . .
H40A C40 H40B 108.0 . .
C84 C85 C86 104.6(17) . .
C84 C85 H85A 110.8 . .
C84 C85 H85B 110.8 . .
C86 C85 H85A 110.8 . .
C86 C85 H85B 110.8 . .
H85A C85 H85B 108.9 . .
C39 C91 H91A 109.7 . .
C39 C91 H91B 109.7 . .
C41 C91 C39 109.9(18) . .
C41 C91 H91A 109.7 . .
C41 C91 H91B 109.7 . .
H91A C91 H91B 108.2 . .
C30 C92 H92A 110.5 . .
C30 C92 H92B 110.5 . .
C32 C92 C30 106.3(18) . .
C32 C92 H92A 110.5 . .
C32 C92 H92B 110.5 . .
H92A C92 H92B 108.7 . .
C12 C93 C14 107.4(19) . .
C12 C93 H93A 110.2 . .
C12 C93 H93B 110.2 . .
C14 C93 H93A 110.2 . .
C14 C93 H93B 110.2 . .
H93A C93 H93B 108.5 . .
C84 C94 H94A 110.5 . .
C84 C94 H94B 110.6 . .
C86 C94 C84 106(2) . .
C86 C94 H94A 110.5 . .
C86 C94 H94B 110.6 . .
H94A C94 H94B 108.7 . .
O35 Cl4 O34 108.9(6) . .
O35 Cl4 O36 109.3(6) . .
O36 Cl4 O34 109.0(6) . .
O37 Cl4 O34 109.6(6) . .
O37 Cl4 O35 110.1(6) . .
O37 Cl4 O36 109.9(6) . .
O27 Cl9 O29 109.3(6) . .
O27 Cl9 O30 109.5(6) . .
O27 Cl9 O32 109.5(6) . .
O29 Cl9 O32 109.2(6) . .
O30 Cl9 O29 109.9(6) . .
O30 Cl9 O32 109.4(6) . .
O26 Cl9 O31 109.2(6) . .
O26 Cl9 O33 109.5(6) . .
O28 Cl9 O26 109.9(6) . .
O28 Cl9 O31 109.2(6) . .
O28 Cl9 O33 109.8(6) . .
O33 Cl9 O31 109.3(6) . .
O57 Cl12 O60 109.6(6) . .
O57 Cl12 O63 109.2(6) . .
O59 Cl12 O57 110.1(6) . .
O59 Cl12 O60 109.7(6) . .
O59 Cl12 O63 109.9(6) . .
O63 Cl12 O60 108.4(6) . .
O58 Cl12 O56 109.3(6) . .
O58 Cl12 O62 109.2(6) . .
O61 Cl12 O56 109.6(6) . .
O61 Cl12 O58 109.9(6) . .
O61 Cl12 O62 109.2(6) . .
O62 Cl12 O56 109.6(6) . .
H3WA O3W H3WB 104.6 . .
H4WA O4W H4WB 104.5 . .
H5WA O5W H5WB 104.5 . .
O22 Cl2 O21 108.4(6) . .
O22 Cl2 O24 110.4(6) . .
O23 Cl2 O21 109.1(6) . .
O23 Cl2 O22 110.0(6) . .
O23 Cl2 O24 109.3(6) . .
O24 Cl2 O21 109.6(6) . .
O22 Cl1 O21 107.9(6) . .
O23 Cl1 O21 108.5(6) . .
O23 Cl1 O22 110.3(6) . .
O25 Cl1 O21 109.8(6) . .
O25 Cl1 O22 110.3(6) . .
O25 Cl1 O23 110.1(6) . .
O39 Cl6 O42 108.6(6) . .
O40 Cl6 O39 110.2(6) . .
O40 Cl6 O41 111.0(6) . .
O40 Cl6 O42 109.1(6) . .
O41 Cl6 O39 109.8(6) . .
O41 Cl6 O42 108.1(6) . .
O39 Cl5 O40 110.2(6) . .
O39 Cl5 O41 111.0(6) . .
O39 Cl5 O38 108.7(7) . .
O40 Cl5 O38 107.8(6) . .
O41 Cl5 O40 110.6(6) . .
O41 Cl5 O38 108.4(6) . .
O43 Cl7 O44 112.3(6) . .
O43 Cl7 O46 106.3(6) . .
O44 Cl7 O46 106.4(6) . .
O45 Cl7 O43 112.6(6) . .
O45 Cl7 O44 112.0(6) . .
O45 Cl7 O46 106.7(6) . .
O43 Cl8 O44 113.0(6) . .
O43 Cl8 O45 111.7(6) . .
O43 Cl8 O47 107.0(6) . .
O44 Cl8 O45 111.0(6) . .
O44 Cl8 O47 107.5(6) . .
O45 Cl8 O47 106.3(6) . .
O49 Cl11 O50 111.0(9) . .
O49 Cl11 O52 110.7(9) . .
O49 Cl11 O54 111.3(9) . .
O50 Cl11 O52 102(3) . .
O54 Cl11 O50 111.1(9) . .
O54 Cl11 O52 110.5(9) . .
O48 Cl10 O51 109.4(9) . .
O48 Cl10 O53 109.5(9) . .
O48 Cl10 O55 110.1(9) . .
O51 Cl10 O53 108.4(9) . .
O55 Cl10 O51 109.9(9) . .
O55 Cl10 O53 109.5(9) . .

loop_
_geom_bond_atom_site_label_1
_geom_bond_atom_site_label_2
_geom_bond_distance
_geom_bond_site_symmetry_2
Pb1 O1 2.715(10) .
Pb1 O2 2.704(10) .
Pb1 O3 2.648(9) .
Pb1 O4 2.607(9) .
Pb1 O5 2.622(9) .
Pb2 O1W 2.800(10) .
Pb2 O2W 3.224(16) .
Pb2 O6 2.565(10) .
Pb2 O7 2.608(9) .
Pb2 O8 2.699(10) .
Pb2 O9 2.561(10) .
Pb2 O10 2.643(9) .
Pb3 O1W 3.085(12) .
Pb3 O2W 2.818(13) .
Pb3 O10 2.877(8) .
Pb3 O11 2.618(10) .
Pb3 O12 2.606(11) .
Pb3 O13 2.742(10) .
Pb3 O14 2.684(9) .
Pb3 O15 2.576(10) .
Pb4 O6W 2.945(16) .
Pb4 O7W 2.863(13) .
Pb4 O16 2.623(10) .
Pb4 O17 2.678(12) .
Pb4 O18 2.625(11) .
Pb4 O19 2.715(8) .
Pb4 O20 2.721(11) .
O1 C1 1.186(16) .
O1W H1WA 0.9700 .
O1W H1WB 0.9700 .
O2 C10 1.193(17) .
O2W H2WA 0.9700 .
O2W H2WB 0.9700 .
O3 C19 1.245(16) .
O4 C28 1.194(15) .
O5 C37 1.210(15) .
O6 C7 1.251(15) .
O6W H6WA 0.9302 .
O6W H6WB 0.9293 .
O7 C16 1.217(15) .
O7W H7WA 1.0267 .
O7W H7WB 1.0181 .
O8 C25 1.197(17) .
O9 C34 1.223(17) .
O10 C43 1.242(15) .
O11 C46 1.220(17) .
O12 C55 1.164(19) .
O13 C64 1.227(16) .
O14 C73 1.233(15) .
O15 C82 1.230(17) .
O16 C52 1.188(16) .
O17 C61 1.193(19) .
O18 C70 1.195(16) .
O19 C79 1.207(14) .
O20 C88 1.225(17) .
N1 C1 1.385(17) .
N1 C2 1.457(17) .
N1 C45 1.449(17) .
N2 C2 1.465(16) .
N2 C7 1.312(18) .
N2 C44 1.441(16) .
N3 C1 1.385(17) .
N3 C6 1.474(18) .
N3 C9 1.433(17) .
N4 C6 1.465(18) .
N4 C7 1.330(17) .
N4 C8 1.417(19) .
N5 C9 1.422(18) .
N5 C10 1.375(19) .
N5 C11 1.423(18) .
N6 C8 1.475(19) .
N6 C11 1.461(18) .
N6 C16 1.351(17) .
N7 C10 1.358(18) .
N7 C15 1.493(18) .
N7 C18 1.447(19) .
N8 C15 1.433(16) .
N8 C16 1.365(17) .
N8 C17 1.462(17) .
N9 C18 1.447(18) .
N9 C19 1.332(17) .
N9 C20 1.429(17) .
N10 C17 1.411(18) .
N10 C20 1.454(18) .
N10 C25 1.367(18) .
N11 C19 1.396(17) .
N11 C24 1.415(17) .
N11 C27 1.479(18) .
N12 C24 1.448(17) .
N12 C25 1.399(19) .
N12 C26 1.454(17) .
N13 C27 1.487(16) .
N13 C28 1.386(18) .
N13 C29 1.435(16) .
N14 C26 1.453(17) .
N14 C29 1.436(17) .
N14 C34 1.382(18) .
N15 C28 1.338(17) .
N15 C33 1.507(17) .
N15 C36 1.424(17) .
N16 C33 1.456(18) .
N16 C34 1.367(17) .
N16 C35 1.441(16) .
N17 C36 1.419(16) .
N17 C37 1.374(16) .
N17 C38 1.464(16) .
N18 C35 1.435(17) .
N18 C38 1.462(16) .
N18 C43 1.400(17) .
N19 C37 1.350(17) .
N19 C42 1.456(15) .
N19 C45 1.423(17) .
N20 C42 1.457(16) .
N20 C43 1.347(17) .
N20 C44 1.427(17) .
N21 C46 1.43(2) .
N21 C47 1.470(19) .
N21 C90 1.416(19) .
N22 C47 1.439(18) .
N22 C52 1.356(19) .
N22 C89 1.48(2) .
N23 C46 1.31(2) .
N23 C51 1.465(18) .
N23 C54 1.437(19) .
N24 C51 1.456(19) .
N24 C52 1.37(2) .
N24 C53 1.407(19) .
N25 C54 1.43(2) .
N25 C55 1.38(2) .
N25 C56 1.49(2) .
N26 C53 1.451(19) .
N26 C56 1.425(19) .
N26 C61 1.37(2) .
N27 C55 1.42(2) .
N27 C60 1.43(2) .
N27 C63 1.46(2) .
N28 C60 1.51(2) .
N28 C61 1.39(2) .
N28 C62 1.40(2) .
N29 C63 1.422(18) .
N29 C64 1.365(19) .
N29 C65 1.447(19) .
N30 C62 1.44(2) .
N30 C65 1.42(2) .
N30 C70 1.398(18) .
N31 C64 1.346(19) .
N31 C69 1.426(18) .
N31 C72 1.368(19) .
N32 C69 1.458(18) .
N32 C70 1.389(18) .
N32 C71 1.478(18) .
N33 C72 1.479(18) .
N33 C73 1.329(17) .
N33 C74 1.483(16) .
N34 C71 1.447(18) .
N34 C74 1.410(17) .
N34 C79 1.375(16) .
N35 C73 1.370(18) .
N35 C78 1.486(15) .
N35 C81 1.403(17) .
N36 C78 1.419(17) .
N36 C79 1.335(16) .
N36 C80 1.426(18) .
N37 C81 1.444(18) .
N37 C82 1.404(18) .
N37 C83 1.430(18) .
N38 C80 1.446(18) .
N38 C83 1.441(18) .
N38 C88 1.30(2) .
N39 C82 1.343(19) .
N39 C87 1.453(17) .
N39 C90 1.412(17) .
N40 C87 1.408(19) .
N40 C88 1.378(18) .
N40 C89 1.438(19) .
C2 C3 1.53(2) .
C2 C6 1.53(2) .
C3 H3A 0.9700 .
C3 H3B 0.9700 .
C3 C4 1.49(3) .
C4 H4A 0.9700 .
C4 H4B 0.9700 .
C4 C5 1.44(3) .
C5 H5A 0.9700 .
C5 H5B 0.9700 .
C5 C6 1.58(2) .
C8 H8A 0.9700 .
C8 H8B 0.9700 .
C9 H9A 0.9700 .
C9 H9B 0.9700 .
C11 C12 1.541(19) .
C11 C15 1.59(2) .
C12 H12C 0.9700 .
C12 H12D 0.9700 .
C12 H12A 0.9700 .
C12 H12B 0.9700 .
C12 C13 1.477(19) .
C12 C93 1.47(2) .
C14 H14C 0.9700 .
C14 H14D 0.9700 .
C14 H14A 0.9700 .
C14 H14B 0.9700 .
C14 C15 1.489(19) .
C14 C13 1.477(18) .
C14 C93 1.49(2) .
C17 H17A 0.9700 .
C17 H17B 0.9700 .
C18 H18A 0.9700 .
C18 H18B 0.9700 .
C20 C21 1.583(19) .
C20 C24 1.540(19) .
C21 H21A 0.9700 .
C21 H21B 0.9700 .
C21 C22 1.50(2) .
C22 H22A 0.9700 .
C22 H22B 0.9700 .
C22 C23 1.46(2) .
C23 H23A 0.9700 .
C23 H23B 0.9700 .
C23 C24 1.533(18) .
C26 H26A 0.9700 .
C26 H26B 0.9700 .
C27 H27A 0.9700 .
C27 H27B 0.9700 .
C29 C30 1.486(19) .
C29 C33 1.575(19) .
C30 H30C 0.9700 .
C30 H30D 0.9700 .
C30 H30A 0.9700 .
C30 H30B 0.9700 .
C30 C31 1.525(19) .
C30 C92 1.52(2) .
C32 H32C 0.9700 .
C32 H32D 0.9700 .
C32 H32A 0.9700 .
C32 H32B 0.9700 .
C32 C33 1.526(19) .
C32 C31 1.500(19) .
C32 C92 1.51(2) .
C35 H35A 0.9700 .
C35 H35B 0.9700 .
C36 H36A 0.9700 .
C36 H36B 0.9700 .
C38 C39 1.552(18) .
C38 C42 1.545(18) .
C39 H39C 0.9700 .
C39 H39D 0.9700 .
C39 H39A 0.9700 .
C39 H39B 0.9700 .
C39 C40 1.456(19) .
C39 C91 1.478(19) .
C41 H41C 0.9700 .
C41 H41D 0.9700 .
C41 H41A 0.9700 .
C41 H41B 0.9700 .
C41 C42 1.554(18) .
C41 C40 1.468(19) .
C41 C91 1.472(19) .
C44 H44A 0.9700 .
C44 H44B 0.9700 .
C45 H45A 0.9700 .
C45 H45B 0.9700 .
C47 C48 1.53(2) .
C47 C51 1.57(2) .
C48 H48A 0.9700 .
C48 H48B 0.9700 .
C48 C49 1.43(2) .
C49 H49A 0.9700 .
C49 H49B 0.9700 .
C49 C50 1.56(3) .
C50 H50A 0.9700 .
C50 H50B 0.9700 .
C50 C51 1.60(2) .
C53 H53A 0.9700 .
C53 H53B 0.9700 .
C54 H54A 0.9700 .
C54 H54B 0.9700 .
C56 C57 1.54(2) .
C56 C60 1.51(2) .
C57 H57A 0.9700 .
C57 H57B 0.9700 .
C57 C58 1.43(3) .
C58 H58A 0.9700 .
C58 H58B 0.9700 .
C58 C59 1.57(3) .
C59 H59A 0.9700 .
C59 H59B 0.9700 .
C59 C60 1.47(2) .
C62 H62A 0.9700 .
C62 H62B 0.9700 .
C63 H63A 0.9700 .
C63 H63B 0.9700 .
C65 C66 1.54(2) .
C65 C69 1.58(2) .
C66 H66A 0.9700 .
C66 H66B 0.9700 .
C66 C67 1.47(3) .
C67 H67A 0.9700 .
C67 H67B 0.9700 .
C67 C68 1.43(2) .
C68 H68A 0.9700 .
C68 H68B 0.9700 .
C68 C69 1.53(2) .
C71 H71A 0.9700 .
C71 H71B 0.9700 .
C72 H72 0.9300 .
C74 C75 1.51(2) .
C74 C78 1.52(2) .
C75 H75A 0.9700 .
C75 H75B 0.9700 .
C75 C76 1.41(2) .
C76 H76A 0.9700 .
C76 H76B 0.9700 .
C76 C77 1.53(3) .
C77 H77A 0.9700 .
C77 H77B 0.9700 .
C77 C78 1.558(19) .
C80 H80A 0.9700 .
C80 H80B 0.9700 .
C81 H81A 0.9700 .
C81 H81B 0.9700 .
C83 C84 1.54(2) .
C83 C87 1.59(2) .
C84 H84C 0.9700 .
C84 H84D 0.9700 .
C84 H84A 0.9700 .
C84 H84B 0.9700 .
C84 C85 1.55(2) .
C84 C94 1.54(2) .
C86 H86C 0.9700 .
C86 H86D 0.9700 .
C86 H86A 0.9700 .
C86 H86B 0.9700 .
C86 C87 1.57(2) .
C86 C85 1.55(2) .
C86 C94 1.53(2) .
C89 H89A 0.9700 .
C89 H89B 0.9700 .
C90 H90 0.9300 .
C13 H13A 0.9700 .
C13 H13B 0.9700 .
C31 H31A 0.9700 .
C31 H31B 0.9700 .
C40 H40A 0.9700 .
C40 H40B 0.9700 .
C85 H85A 0.9700 .
C85 H85B 0.9700 .
C91 H91A 0.9700 .
C91 H91B 0.9700 .
C92 H92A 0.9700 .
C92 H92B 0.9700 .
C93 H93A 0.9700 .
C93 H93B 0.9700 .
C94 H94A 0.9700 .
C94 H94B 0.9700 .
Cl4 O34 1.457(14) .
Cl4 O35 1.451(14) .
Cl4 O36 1.455(14) .
Cl4 O37 1.445(14) .
Cl9 O27 1.38(2) .
Cl9 O29 1.38(2) .
Cl9 O30 1.38(2) .
Cl9 O32 1.39(2) .
Cl9 O26 1.42(2) .
Cl9 O28 1.42(2) .
Cl9 O31 1.42(2) .
Cl9 O33 1.42(2) .
Cl12 O57 1.406(19) .
Cl12 O59 1.40(2) .
Cl12 O60 1.411(19) .
Cl12 O63 1.411(19) .
Cl12 O56 1.493(18) .
Cl12 O58 1.491(18) .
Cl12 O61 1.490(19) .
Cl12 O62 1.494(19) .
O3W H3WA 0.8497 .
O3W H3WB 0.8494 .
O4W H4WA 0.8499 .
O4W H4WB 0.8500 .
O5W H5WA 0.8504 .
O5W H5WB 0.8498 .
O21 Cl2 1.437(11) .
O21 Cl1 1.449(11) .
O22 Cl2 1.435(11) .
O22 Cl1 1.432(11) .
O23 Cl2 1.434(11) .
O23 Cl1 1.432(11) .
Cl2 O24 1.435(11) .
Cl1 O25 1.429(11) .
O39 Cl6 1.357(12) .
O39 Cl5 1.345(11) .
O40 Cl6 1.346(11) .
O40 Cl5 1.358(12) .
O41 Cl6 1.356(11) .
O41 Cl5 1.350(11) .
Cl6 O42 1.367(12) .
Cl5 O38 1.372(12) .
O43 Cl7 1.334(8) .
O43 Cl8 1.328(8) .
O44 Cl7 1.335(9) .
O44 Cl8 1.329(9) .
O45 Cl7 1.327(8) .
O45 Cl8 1.348(9) .
Cl7 O46 1.381(9) .
Cl8 O47 1.370(9) .
Cl11 O49 1.35(2) .
Cl11 O50 1.35(2) .
Cl11 O52 1.36(2) .
Cl11 O54 1.35(2) .
Cl10 O48 1.45(2) .
Cl10 O51 1.45(2) .
Cl10 O53 1.46(2) .
Cl10 O55 1.45(2) .

loop_
_geom_torsion_atom_site_label_1
_geom_torsion_atom_site_label_2
_geom_torsion_atom_site_label_3
_geom_torsion_atom_site_label_4
_geom_torsion
_geom_torsion_site_symmetry_1
_geom_torsion_site_symmetry_2
_geom_torsion_site_symmetry_3
_geom_torsion_site_symmetry_4
Pb1 O1 C1 N1 -91.2(16) . . . .
Pb1 O1 C1 N3 92.4(15) . . . .
Pb1 O2 C10 N5 -93.1(15) . . . .
Pb1 O2 C10 N7 89.9(17) . . . .
Pb1 O3 C19 N9 -91.2(16) . . . .
Pb1 O3 C19 N11 91.9(15) . . . .
Pb1 O4 C28 N13 -91.3(17) . . . .
Pb1 O4 C28 N15 91.3(18) . . . .
Pb1 O5 C37 N17 -92.6(15) . . . .
Pb1 O5 C37 N19 89.9(16) . . . .
Pb2 O6 C7 N2 87.6(17) . . . .
Pb2 O6 C7 N4 -91.7(16) . . . .
Pb2 O7 C16 N6 89.6(16) . . . .
Pb2 O7 C16 N8 -92.9(16) . . . .
Pb2 O8 C25 N10 92.3(16) . . . .
Pb2 O8 C25 N12 -91.1(15) . . . .
Pb2 O9 C34 N14 92.1(16) . . . .
Pb2 O9 C34 N16 -88.8(16) . . . .
Pb2 O10 C43 N18 86.6(14) . . . .
Pb2 O10 C43 N20 -90.9(15) . . . .
Pb3 O10 C43 N18 -94.1(13) . . . .
Pb3 O10 C43 N20 88.3(15) . . . .
Pb3 O11 C46 N21 -94.3(15) . . . .
Pb3 O11 C46 N23 85.5(18) . . . .
Pb3 O12 C55 N25 -86.0(18) . . . .
Pb3 O12 C55 N27 91.6(19) . . . .
Pb3 O13 C64 N29 -89.5(17) . . . .
Pb3 O13 C64 N31 91.5(17) . . . .
Pb3 O14 C73 N33 -91.1(17) . . . .
Pb3 O14 C73 N35 86.1(16) . . . .
Pb3 O15 C82 N37 -94.3(15) . . . .
Pb3 O15 C82 N39 87.4(18) . . . .
Pb4 O16 C52 N22 90.9(18) . . . .
Pb4 O16 C52 N24 -93.7(18) . . . .
Pb4 O17 C61 N26 89.7(19) . . . .
Pb4 O17 C61 N28 -90.5(19) . . . .
Pb4 O18 C70 N30 92.2(16) . . . .
Pb4 O18 C70 N32 -89.3(16) . . . .
Pb4 O19 C79 N34 92.4(14) . . . .
Pb4 O19 C79 N36 -89.1(16) . . . .
Pb4 O20 C88 N38 88.7(19) . . . .
Pb4 O20 C88 N40 -91.9(17) . . . .
N1 C2 C3 C4 -94.5(17) . . . .
N1 C2 C6 N3 -1.1(14) . . . .
N1 C2 C6 N4 -120.5(11) . . . .
N1 C2 C6 C5 119.3(12) . . . .
N2 C2 C3 C4 133.1(16) . . . .
N2 C2 C6 N3 117.5(11) . . . .
N2 C2 C6 N4 -1.9(14) . . . .
N2 C2 C6 C5 -122.1(12) . . . .
N5 C11 C12 C13 -132.8(18) . . . .
N5 C11 C12 C93 -95(3) . . . .
N5 C11 C15 N7 -2.4(12) . . . .
N5 C11 C15 N8 -117.1(11) . . . .
N5 C11 C15 C14 119.5(12) . . . .
N6 C11 C12 C13 89.5(19) . . . .
N6 C11 C12 C93 128(2) . . . .
N6 C11 C15 N7 117.9(11) . . . .
N6 C11 C15 N8 3.2(13) . . . .
N6 C11 C15 C14 -120.2(12) . . . .
N9 C20 C21 C22 -90.0(15) . . . .
N9 C20 C24 N11 -0.1(13) . . . .
N9 C20 C24 N12 -119.8(11) . . . .
N9 C20 C24 C23 119.0(12) . . . .
N10 C20 C21 C22 136.6(14) . . . .
N10 C20 C24 N11 123.4(11) . . . .
N10 C20 C24 N12 3.7(14) . . . .
N10 C20 C24 C23 -117.5(12) . . . .
N13 C29 C30 C31 -134.8(17) . . . .
N13 C29 C30 C92 -95(2) . . . .
N13 C29 C33 N15 0.8(13) . . . .
N13 C29 C33 N16 -115.4(11) . . . .
N13 C29 C33 C32 121.6(12) . . . .
N14 C29 C30 C31 91.6(19) . . . .
N14 C29 C30 C92 131(2) . . . .
N14 C29 C33 N15 118.4(11) . . . .
N14 C29 C33 N16 2.1(12) . . . .
N14 C29 C33 C32 -120.8(12) . . . .
N17 C38 C39 C40 -129.2(19) . . . .
N17 C38 C39 C91 -92.7(18) . . . .
N17 C38 C42 N19 -2.4(12) . . . .
N17 C38 C42 N20 -120.4(10) . . . .
N17 C38 C42 C41 117.9(11) . . . .
N18 C38 C39 C40 101(2) . . . .
N18 C38 C39 C91 137.8(17) . . . .
N18 C38 C42 N19 114.1(10) . . . .
N18 C38 C42 N20 -3.9(11) . . . .
N18 C38 C42 C41 -125.7(10) . . . .
N21 C47 C48 C49 -87.4(19) . . . .
N21 C47 C51 N23 -0.7(14) . . . .
N21 C47 C51 N24 -120.7(12) . . . .
N21 C47 C51 C50 117.4(13) . . . .
N22 C47 C48 C49 136.8(17) . . . .
N22 C47 C51 N23 117.4(12) . . . .
N22 C47 C51 N24 -2.6(14) . . . .
N22 C47 C51 C50 -124.5(13) . . . .
N25 C56 C57 C58 -88(2) . . . .
N25 C56 C60 N27 -2.5(16) . . . .
N25 C56 C60 N28 -117.5(13) . . . .
N25 C56 C60 C59 121.7(15) . . . .
N26 C56 C57 C58 142.5(19) . . . .
N26 C56 C60 N27 114.7(14) . . . .
N26 C56 C60 N28 -0.3(16) . . . .
N26 C56 C60 C59 -121.1(16) . . . .
N29 C65 C66 C67 -98(2) . . . .
N29 C65 C69 N31 -0.9(15) . . . .
N29 C65 C69 N32 -118.0(12) . . . .
N29 C65 C69 C68 120.8(13) . . . .
N30 C65 C66 C67 128.2(19) . . . .
N30 C65 C69 N31 117.3(12) . . . .
N30 C65 C69 N32 0.2(14) . . . .
N30 C65 C69 C68 -121.0(13) . . . .
N33 C74 C75 C76 -89.1(17) . . . .
N33 C74 C78 N35 0.2(13) . . . .
N33 C74 C78 N36 -119.8(11) . . . .
N33 C74 C78 C77 117.7(11) . . . .
N34 C74 C75 C76 137.6(16) . . . .
N34 C74 C78 N35 119.2(11) . . . .
N34 C74 C78 N36 -0.8(13) . . . .
N34 C74 C78 C77 -123.3(11) . . . .
N37 C83 C84 C85 -132.7(16) . . . .
N37 C83 C84 C94 -89(2) . . . .
N37 C83 C87 N39 2.2(14) . . . .
N37 C83 C87 N40 -118.7(12) . . . .
N37 C83 C87 C86 118.7(13) . . . .
N38 C83 C84 C85 93.4(18) . . . .
N38 C83 C84 C94 137(2) . . . .
N38 C83 C87 N39 120.3(11) . . . .
N38 C83 C87 N40 -0.6(13) . . . .
N38 C83 C87 C86 -123.2(12) . . . .
C1 N1 C2 N2 -107.8(13) . . . .
C1 N1 C2 C3 119.0(13) . . . .
C1 N1 C2 C6 2.4(14) . . . .
C1 N1 C45 N19 91.2(15) . . . .
C1 N3 C6 N4 112.3(14) . . . .
C1 N3 C6 C2 -0.4(15) . . . .
C1 N3 C6 C5 -112.9(16) . . . .
C1 N3 C9 N5 -94.0(15) . . . .
C2 N1 C1 O1 -179.6(13) . . . .
C2 N1 C1 N3 -2.7(14) . . . .
C2 N1 C45 N19 -81.3(18) . . . .
C2 N2 C7 O6 177.4(13) . . . .
C2 N2 C7 N4 -3.2(17) . . . .
C2 N2 C44 N20 94.0(15) . . . .
C2 C3 C4 C5 -34(2) . . . .
C3 C2 C6 N3 -120.3(12) . . . .
C3 C2 C6 N4 120.2(12) . . . .
C3 C2 C6 C5 0.1(16) . . . .
C3 C4 C5 C6 34(2) . . . .
C4 C5 C6 N3 92(2) . . . .
C4 C5 C6 N4 -133.4(18) . . . .
C4 C5 C6 C2 -20.4(19) . . . .
C6 N3 C1 O1 178.9(13) . . . .
C6 N3 C1 N1 1.9(15) . . . .
C6 N3 C9 N5 88.2(17) . . . .
C6 N4 C7 O6 -178.8(12) . . . .
C6 N4 C7 N2 1.8(17) . . . .
C6 N4 C8 N6 -91.8(17) . . . .
C6 C2 C3 C4 19.4(18) . . . .
C7 N2 C2 N1 114.3(13) . . . .
C7 N2 C2 C3 -114.1(15) . . . .
C7 N2 C2 C6 3.1(15) . . . .
C7 N2 C44 N20 -98.8(15) . . . .
C7 N4 C6 N3 -112.3(15) . . . .
C7 N4 C6 C2 0.3(15) . . . .
C7 N4 C6 C5 112.8(16) . . . .
C7 N4 C8 N6 95.2(16) . . . .
C8 N4 C6 N3 73.6(18) . . . .
C8 N4 C6 C2 -173.8(13) . . . .
C8 N4 C6 C5 -61(2) . . . .
C8 N4 C7 O6 -5(2) . . . .
C8 N4 C7 N2 175.7(13) . . . .
C8 N6 C11 N5 -73.2(18) . . . .
C8 N6 C11 C12 65.4(19) . . . .
C8 N6 C11 C15 174.6(12) . . . .
C8 N6 C16 O7 2(2) . . . .
C8 N6 C16 N8 -176.2(12) . . . .
C9 N3 C1 O1 1(2) . . . .
C9 N3 C1 N1 -176.1(12) . . . .
C9 N3 C6 N4 -69.7(18) . . . .
C9 N3 C6 C2 177.5(12) . . . .
C9 N3 C6 C5 65(2) . . . .
C9 N5 C10 O2 -1(2) . . . .
C9 N5 C10 N7 177.0(11) . . . .
C9 N5 C11 N6 73.8(17) . . . .
C9 N5 C11 C12 -63.1(19) . . . .
C9 N5 C11 C15 -175.0(11) . . . .
C10 N5 C9 N3 94.0(15) . . . .
C10 N5 C11 N6 -110.1(15) . . . .
C10 N5 C11 C12 113.1(16) . . . .
C10 N5 C11 C15 1.2(15) . . . .
C10 N7 C15 N8 109.4(13) . . . .
C10 N7 C15 C11 3.1(13) . . . .
C10 N7 C15 C14 -112.8(15) . . . .
C10 N7 C18 N9 -94.4(16) . . . .
C11 N5 C9 N3 -90.1(15) . . . .
C11 N5 C10 O2 -176.8(13) . . . .
C11 N5 C10 N7 0.7(15) . . . .
C11 N6 C8 N4 89.4(16) . . . .
C11 N6 C16 O7 179.4(12) . . . .
C11 N6 C16 N8 1.5(15) . . . .
C11 C12 C13 C14 37(2) . . . .
C11 C12 C93 C14 -27(4) . . . .
C12 C11 C15 N7 -124.7(12) . . . .
C12 C11 C15 N8 120.6(12) . . . .
C12 C11 C15 C14 -2.9(15) . . . .
C15 N7 C10 O2 174.9(12) . . . .
C15 N7 C10 N5 -2.6(15) . . . .
C15 N7 C18 N9 90.2(15) . . . .
C15 N8 C16 O7 -176.8(13) . . . .
C15 N8 C16 N6 1.0(15) . . . .
C15 N8 C17 N10 -90.4(15) . . . .
C15 C11 C12 C13 -19.8(18) . . . .
C15 C11 C12 C93 18(3) . . . .
C15 C14 C13 C12 -38(2) . . . .
C15 C14 C93 C12 25(4) . . . .
C16 N6 C8 N4 -93.1(16) . . . .
C16 N6 C11 N5 109.1(15) . . . .
C16 N6 C11 C12 -112.3(15) . . . .
C16 N6 C11 C15 -3.1(15) . . . .
C16 N8 C15 N7 -108.1(14) . . . .
C16 N8 C15 C11 -2.8(14) . . . .
C16 N8 C15 C14 114.5(15) . . . .
C16 N8 C17 N10 94.2(14) . . . .
C17 N8 C15 N7 76.4(16) . . . .
C17 N8 C15 C11 -178.3(12) . . . .
C17 N8 C15 C14 -61.0(19) . . . .
C17 N8 C16 O7 -1(2) . . . .
C17 N8 C16 N6 176.8(11) . . . .
C17 N10 C20 N9 -65.4(18) . . . .
C17 N10 C20 C21 65.4(18) . . . .
C17 N10 C20 C24 179.0(13) . . . .
C17 N10 C25 O8 -4(2) . . . .
C17 N10 C25 N12 178.9(12) . . . .
C18 N7 C10 O2 -1(2) . . . .
C18 N7 C10 N5 -178.2(11) . . . .
C18 N7 C15 N8 -74.9(15) . . . .
C18 N7 C15 C11 178.8(11) . . . .
C18 N7 C15 C14 62.8(17) . . . .
C18 N9 C19 O3 -1(2) . . . .
C18 N9 C19 N11 176.3(12) . . . .
C18 N9 C20 N10 66.8(17) . . . .
C18 N9 C20 C21 -64.9(19) . . . .
C18 N9 C20 C24 -176.8(13) . . . .
C19 N9 C18 N7 94.1(16) . . . .
C19 N9 C20 N10 -115.2(14) . . . .
C19 N9 C20 C21 113.1(14) . . . .
C19 N9 C20 C24 1.2(15) . . . .
C19 N11 C24 N12 108.5(13) . . . .
C19 N11 C24 C20 -1.0(14) . . . .
C19 N11 C24 C23 -113.7(13) . . . .
C19 N11 C27 N13 -95.5(14) . . . .
C20 N9 C18 N7 -88.0(17) . . . .
C20 N9 C19 O3 -179.2(13) . . . .
C20 N9 C19 N11 -1.8(15) . . . .
C20 N10 C17 N8 83.3(17) . . . .
C20 N10 C25 O8 177.6(14) . . . .
C20 N10 C25 N12 0.6(15) . . . .
C20 C21 C22 C23 -38.8(16) . . . .
C21 C20 C24 N11 -116.9(12) . . . .
C21 C20 C24 N12 123.5(12) . . . .
C21 C20 C24 C23 2.3(14) . . . .
C21 C22 C23 C24 41.2(16) . . . .
C22 C23 C24 N11 84.9(15) . . . .
C22 C23 C24 N12 -137.6(14) . . . .
C22 C23 C24 C20 -26.6(16) . . . .
C24 N11 C19 O3 179.2(12) . . . .
C24 N11 C19 N9 1.7(15) . . . .
C24 N11 C27 N13 84.2(16) . . . .
C24 N12 C25 O8 -175.1(13) . . . .
C24 N12 C25 N10 2.1(16) . . . .
C24 N12 C26 N14 -89.1(16) . . . .
C24 C20 C21 C22 22.0(15) . . . .
C25 N10 C17 N8 -94.7(15) . . . .
C25 N10 C20 N9 112.8(13) . . . .
C25 N10 C20 C21 -116.4(13) . . . .
C25 N10 C20 C24 -2.8(15) . . . .
C25 N12 C24 N11 -113.9(14) . . . .
C25 N12 C24 C20 -3.6(15) . . . .
C25 N12 C24 C23 109.4(14) . . . .
C25 N12 C26 N14 99.6(15) . . . .
C26 N12 C24 N11 74.2(17) . . . .
C26 N12 C24 C20 -175.6(12) . . . .
C26 N12 C24 C23 -62.6(18) . . . .
C26 N12 C25 O8 -3(2) . . . .
C26 N12 C25 N10 174.4(12) . . . .
C26 N14 C29 N13 -75.6(16) . . . .
C26 N14 C29 C30 59.5(17) . . . .
C26 N14 C29 C33 173.3(11) . . . .
C26 N14 C34 O9 4(2) . . . .
C26 N14 C34 N16 -175.4(11) . . . .
C27 N11 C19 O3 -1.0(19) . . . .
C27 N11 C19 N9 -178.5(11) . . . .
C27 N11 C24 N12 -71.2(17) . . . .
C27 N11 C24 C20 179.3(12) . . . .
C27 N11 C24 C23 66.5(16) . . . .
C27 N13 C28 O4 -3(2) . . . .
C27 N13 C28 N15 174.9(12) . . . .
C27 N13 C29 N14 74.6(17) . . . .
C27 N13 C29 C30 -59.7(19) . . . .
C27 N13 C29 C33 -175.6(12) . . . .
C28 N13 C27 N11 97.3(15) . . . .
C28 N13 C29 N14 -109.8(14) . . . .
C28 N13 C29 C30 115.8(15) . . . .
C28 N13 C29 C33 -0.1(15) . . . .
C28 N15 C33 N16 108.4(13) . . . .
C28 N15 C33 C29 -1.5(15) . . . .
C28 N15 C33 C32 -116.0(14) . . . .
C28 N15 C36 N17 -92.7(16) . . . .
C29 N13 C27 N11 -87.5(16) . . . .
C29 N13 C28 O4 -178.7(13) . . . .
C29 N13 C28 N15 -0.9(16) . . . .
C29 N14 C26 N12 90.4(16) . . . .
C29 N14 C34 O9 178.7(12) . . . .
C29 N14 C34 N16 -0.5(15) . . . .
C29 C30 C31 C32 35(3) . . . .
C29 C30 C92 C32 -32(3) . . . .
C30 C29 C33 N15 -121.7(12) . . . .
C30 C29 C33 N16 122.0(12) . . . .
C30 C29 C33 C32 -1.0(16) . . . .
C33 N15 C28 O4 179.3(14) . . . .
C33 N15 C28 N13 1.5(16) . . . .
C33 N15 C36 N17 86.9(15) . . . .
C33 N16 C34 O9 -177.2(12) . . . .
C33 N16 C34 N14 2.0(14) . . . .
C33 N16 C35 N18 -93.9(14) . . . .
C33 C29 C30 C31 -19.9(19) . . . .
C33 C29 C30 C92 20(2) . . . .
C33 C32 C31 C30 -35(2) . . . .
C33 C32 C92 C30 30(3) . . . .
C34 N14 C26 N12 -95.5(14) . . . .
C34 N14 C29 N13 110.1(13) . . . .
C34 N14 C29 C30 -114.9(14) . . . .
C34 N14 C29 C33 -1.0(14) . . . .
C34 N16 C33 N15 -110.2(12) . . . .
C34 N16 C33 C29 -2.6(13) . . . .
C34 N16 C33 C32 114.3(13) . . . .
C34 N16 C35 N18 93.1(15) . . . .
C35 N16 C33 N15 76.0(14) . . . .
C35 N16 C33 C29 -176.3(11) . . . .
C35 N16 C33 C32 -59.4(17) . . . .
C35 N16 C34 O9 -3(2) . . . .
C35 N16 C34 N14 175.8(11) . . . .
C35 N18 C38 N17 -74.0(14) . . . .
C35 N18 C38 C39 55.8(17) . . . .
C35 N18 C38 C42 175.1(10) . . . .
C35 N18 C43 O10 7.1(18) . . . .
C35 N18 C43 N20 -175.0(10) . . . .
C36 N15 C28 O4 -1(2) . . . .
C36 N15 C28 N13 -178.8(11) . . . .
C36 N15 C33 N16 -71.2(15) . . . .
C36 N15 C33 C29 178.9(11) . . . .
C36 N15 C33 C32 64.4(17) . . . .
C36 N17 C37 O5 1(2) . . . .
C36 N17 C37 N19 178.7(12) . . . .
C36 N17 C38 N18 72.7(16) . . . .
C36 N17 C38 C39 -59.2(18) . . . .
C36 N17 C38 C42 -176.2(12) . . . .
C37 N17 C36 N15 93.4(15) . . . .
C37 N17 C38 N18 -110.6(12) . . . .
C37 N17 C38 C39 117.5(13) . . . .
C37 N17 C38 C42 0.5(14) . . . .
C37 N19 C42 N20 115.3(12) . . . .
C37 N19 C42 C38 3.7(13) . . . .
C37 N19 C42 C41 -108.7(13) . . . .
C37 N19 C45 N1 -100.6(15) . . . .
C38 N17 C36 N15 -90.2(16) . . . .
C38 N17 C37 O5 -176.0(12) . . . .
C38 N17 C37 N19 1.8(15) . . . .
C38 N18 C35 N16 92.9(14) . . . .
C38 N18 C43 O10 176.4(11) . . . .
C38 N18 C43 N20 -5.6(13) . . . .
C38 C39 C40 C41 28(3) . . . .
C38 C39 C91 C41 -35(3) . . . .
C39 C38 C42 N19 -121.7(11) . . . .
C39 C38 C42 N20 120.3(11) . . . .
C39 C38 C42 C41 -1.5(14) . . . .
C42 N19 C37 O5 174.2(12) . . . .
C42 N19 C37 N17 -3.6(15) . . . .
C42 N19 C45 N1 94.0(16) . . . .
C42 N20 C43 O10 -179.3(12) . . . .
C42 N20 C43 N18 2.9(14) . . . .
C42 N20 C44 N2 -84.8(15) . . . .
C42 C38 C39 C40 -15(2) . . . .
C42 C38 C39 C91 21.2(19) . . . .
C42 C41 C40 C39 -30(3) . . . .
C42 C41 C91 C39 35(3) . . . .
C43 N18 C35 N16 -99.2(14) . . . .
C43 N18 C38 N17 116.6(11) . . . .
C43 N18 C38 C39 -113.5(13) . . . .
C43 N18 C38 C42 5.8(12) . . . .
C43 N20 C42 N19 -110.6(12) . . . .
C43 N20 C42 C38 0.8(13) . . . .
C43 N20 C42 C41 114.0(12) . . . .
C43 N20 C44 N2 95.7(14) . . . .
C44 N2 C2 N1 -77.3(17) . . . .
C44 N2 C2 C3 54.3(18) . . . .
C44 N2 C2 C6 171.5(12) . . . .
C44 N2 C7 O6 9(2) . . . .
C44 N2 C7 N4 -172.0(12) . . . .
C44 N20 C42 N19 69.8(16) . . . .
C44 N20 C42 C38 -178.8(11) . . . .
C44 N20 C42 C41 -65.6(16) . . . .
C44 N20 C43 O10 0(2) . . . .
C44 N20 C43 N18 -177.5(10) . . . .
C45 N1 C1 O1 7(2) . . . .
C45 N1 C1 N3 -176.3(11) . . . .
C45 N1 C2 N2 65.3(18) . . . .
C45 N1 C2 C3 -67.9(17) . . . .
C45 N1 C2 C6 175.5(12) . . . .
C45 N19 C37 O5 7(2) . . . .
C45 N19 C37 N17 -170.7(11) . . . .
C45 N19 C42 N20 -78.1(15) . . . .
C45 N19 C42 C38 170.3(11) . . . .
C45 N19 C42 C41 57.9(17) . . . .
C46 N21 C47 N22 -109.1(15) . . . .
C46 N21 C47 C48 113.5(15) . . . .
C46 N21 C47 C51 -0.1(15) . . . .
C46 N21 C90 N39 96.2(17) . . . .
C46 N23 C51 N24 112.9(15) . . . .
C46 N23 C51 C47 1.5(16) . . . .
C46 N23 C51 C50 -111.7(15) . . . .
C46 N23 C54 N25 -97.1(17) . . . .
C47 N21 C46 O11 -179.1(12) . . . .
C47 N21 C46 N23 1.1(16) . . . .
C47 N21 C90 N39 -82.9(18) . . . .
C47 N22 C52 O16 172.5(15) . . . .
C47 N22 C52 N24 -3.7(18) . . . .
C47 N22 C89 N40 94.4(16) . . . .
C47 C48 C49 C50 -39(2) . . . .
C48 C47 C51 N23 -119.6(12) . . . .
C48 C47 C51 N24 120.4(12) . . . .
C48 C47 C51 C50 -1.5(16) . . . .
C48 C49 C50 C51 36(2) . . . .
C49 C50 C51 N23 92.2(18) . . . .
C49 C50 C51 N24 -132.8(17) . . . .
C49 C50 C51 C47 -19.5(18) . . . .
C51 N23 C46 O11 178.6(14) . . . .
C51 N23 C46 N21 -1.6(16) . . . .
C51 N23 C54 N25 85.5(17) . . . .
C51 N24 C52 O16 -174.6(14) . . . .
C51 N24 C52 N22 1.6(17) . . . .
C51 N24 C53 N26 -90.5(17) . . . .
C51 C47 C48 C49 24.4(18) . . . .
C52 N22 C47 N21 113.7(16) . . . .
C52 N22 C47 C48 -110.8(17) . . . .
C52 N22 C47 C51 4.0(16) . . . .
C52 N22 C89 N40 -96.9(17) . . . .
C52 N24 C51 N23 -110.7(16) . . . .
C52 N24 C51 C47 0.8(16) . . . .
C52 N24 C51 C50 115.4(16) . . . .
C52 N24 C53 N26 94.5(18) . . . .
C53 N24 C51 N23 73.7(19) . . . .
C53 N24 C51 C47 -174.8(13) . . . .
C53 N24 C51 C50 -60(2) . . . .
C53 N24 C52 O16 1(2) . . . .
C53 N24 C52 N22 177.1(14) . . . .
C53 N26 C56 N25 -72.9(19) . . . .
C53 N26 C56 C57 57(2) . . . .
C53 N26 C56 C60 177.1(13) . . . .
C53 N26 C61 O17 1(2) . . . .
C53 N26 C61 N28 -178.6(12) . . . .
C54 N23 C46 O11 1(2) . . . .
C54 N23 C46 N21 -179.2(12) . . . .
C54 N23 C51 N24 -69.6(19) . . . .
C54 N23 C51 C47 179.0(13) . . . .
C54 N23 C51 C50 66(2) . . . .
C54 N25 C55 O12 -2(2) . . . .
C54 N25 C55 N27 179.5(12) . . . .
C54 N25 C56 N26 71.2(18) . . . .
C54 N25 C56 C57 -61(2) . . . .
C54 N25 C56 C60 -176.4(13) . . . .
C55 N25 C54 N23 96.2(16) . . . .
C55 N25 C56 N26 -113.1(15) . . . .
C55 N25 C56 C57 114.8(15) . . . .
C55 N25 C56 C60 -0.7(17) . . . .
C55 N27 C60 N28 115.2(15) . . . .
C55 N27 C60 C56 5.1(17) . . . .
C55 N27 C60 C59 -112.3(18) . . . .
C55 N27 C63 N29 -96.7(17) . . . .
C56 N25 C54 N23 -88.2(17) . . . .
C56 N25 C55 O12 -178.3(15) . . . .
C56 N25 C55 N27 3.6(16) . . . .
C56 N26 C53 N24 92.0(18) . . . .
C56 N26 C61 O17 176.4(15) . . . .
C56 N26 C61 N28 -3.5(17) . . . .
C56 C57 C58 C59 -42(2) . . . .
C57 C56 C60 N27 -119.9(15) . . . .
C57 C56 C60 N28 125.1(14) . . . .
C57 C56 C60 C59 4(2) . . . .
C57 C58 C59 C60 46(2) . . . .
C58 C59 C60 N27 89(2) . . . .
C58 C59 C60 N28 -140.4(18) . . . .
C58 C59 C60 C56 -28(2) . . . .
C60 N27 C55 O12 176.5(15) . . . .
C60 N27 C55 N25 -5.4(16) . . . .
C60 N27 C63 N29 91.4(18) . . . .
C60 N28 C61 O17 -176.7(14) . . . .
C60 N28 C61 N26 3.1(16) . . . .
C60 N28 C62 N30 -90.3(19) . . . .
C60 C56 C57 C58 24(2) . . . .
C61 N26 C53 N24 -93.5(16) . . . .
C61 N26 C56 N25 112.3(15) . . . .
C61 N26 C56 C57 -118.2(16) . . . .
C61 N26 C56 C60 2.3(17) . . . .
C61 N28 C60 N27 -113.4(15) . . . .
C61 N28 C60 C56 -1.7(16) . . . .
C61 N28 C60 C59 113.1(17) . . . .
C61 N28 C62 N30 96.7(19) . . . .
C62 N28 C60 N27 73(2) . . . .
C62 N28 C60 C56 -175.4(15) . . . .
C62 N28 C60 C59 -61(2) . . . .
C62 N28 C61 O17 -3(2) . . . .
C62 N28 C61 N26 177.2(13) . . . .
C62 N30 C65 N29 -72.3(18) . . . .
C62 N30 C65 C66 62(2) . . . .
C62 N30 C65 C69 177.4(13) . . . .
C62 N30 C70 O18 0(2) . . . .
C62 N30 C70 N32 -178.9(12) . . . .
C63 N27 C55 O12 4(2) . . . .
C63 N27 C55 N25 -178.2(12) . . . .
C63 N27 C60 N28 -72.6(19) . . . .
C63 N27 C60 C56 177.3(13) . . . .
C63 N27 C60 C59 60(2) . . . .
C63 N29 C64 O13 -3(2) . . . .
C63 N29 C64 N31 176.3(12) . . . .
C63 N29 C65 N30 73.0(18) . . . .
C63 N29 C65 C66 -62(2) . . . .
C63 N29 C65 C69 -175.4(13) . . . .
C64 N29 C63 N27 95.5(17) . . . .
C64 N29 C65 N30 -111.2(14) . . . .
C64 N29 C65 C66 113.9(16) . . . .
C64 N29 C65 C69 0.4(15) . . . .
C64 N31 C69 N32 110.5(14) . . . .
C64 N31 C69 C65 1.2(16) . . . .
C64 N31 C69 C68 -115.2(14) . . . .
C64 N31 C72 N33 -94.7(15) . . . .
C65 N29 C63 N27 -89.1(18) . . . .
C65 N29 C64 O13 -178.8(14) . . . .
C65 N29 C64 N31 0.3(16) . . . .
C65 N30 C62 N28 89.4(19) . . . .
C65 N30 C70 O18 175.9(14) . . . .
C65 N30 C70 N32 -2.8(15) . . . .
C65 C66 C67 C68 -26(3) . . . .
C66 C65 C69 N31 -120.6(15) . . . .
C66 C65 C69 N32 122.4(15) . . . .
C66 C65 C69 C68 1.1(19) . . . .
C66 C67 C68 C69 27(3) . . . .
C67 C68 C69 N31 98.9(19) . . . .
C67 C68 C69 N32 -128.0(18) . . . .
C67 C68 C69 C65 -16(2) . . . .
C69 N31 C64 O13 178.1(13) . . . .
C69 N31 C64 N29 -1.0(16) . . . .
C69 N31 C72 N33 89.5(17) . . . .
C69 N32 C70 O18 -175.8(13) . . . .
C69 N32 C70 N30 3.0(15) . . . .
C69 N32 C71 N34 -91.5(16) . . . .
C69 C65 C66 C67 14(2) . . . .
C70 N30 C62 N28 -95.0(17) . . . .
C70 N30 C65 N29 111.8(14) . . . .
C70 N30 C65 C66 -113.9(16) . . . .
C70 N30 C65 C69 1.6(15) . . . .
C70 N32 C69 N31 -112.6(13) . . . .
C70 N32 C69 C65 -2.0(15) . . . .
C70 N32 C69 C68 113.3(15) . . . .
C70 N32 C71 N34 96.4(15) . . . .
C71 N32 C69 N31 74.8(16) . . . .
C71 N32 C69 C65 -174.6(12) . . . .
C71 N32 C69 C68 -59.3(19) . . . .
C71 N32 C70 O18 -3(2) . . . .
C71 N32 C70 N30 175.9(11) . . . .
C71 N34 C74 N33 -73.8(16) . . . .
C71 N34 C74 C75 58.3(19) . . . .
C71 N34 C74 C78 175.5(11) . . . .
C71 N34 C79 O19 2(2) . . . .
C71 N34 C79 N36 -177.0(11) . . . .
C72 N31 C64 O13 2(2) . . . .
C72 N31 C64 N29 -177.4(12) . . . .
C72 N31 C69 N32 -73.4(17) . . . .
C72 N31 C69 C65 177.4(13) . . . .
C72 N31 C69 C68 61.0(19) . . . .
C72 N33 C73 O14 -1(2) . . . .
C72 N33 C73 N35 -178.8(12) . . . .
C72 N33 C74 N34 68.7(18) . . . .
C72 N33 C74 C75 -65.3(18) . . . .
C72 N33 C74 C78 179.4(12) . . . .
C73 N33 C72 N31 95.1(16) . . . .
C73 N33 C74 N34 -111.9(14) . . . .
C73 N33 C74 C75 114.2(14) . . . .
C73 N33 C74 C78 -1.2(15) . . . .
C73 N35 C78 N36 114.2(13) . . . .
C73 N35 C78 C74 0.8(14) . . . .
C73 N35 C78 C77 -111.2(14) . . . .
C73 N35 C81 N37 -98.1(15) . . . .
C74 N33 C72 N31 -85.5(17) . . . .
C74 N33 C73 O14 179.2(13) . . . .
C74 N33 C73 N35 1.8(16) . . . .
C74 N34 C71 N32 90.4(15) . . . .
C74 N34 C79 O19 174.4(12) . . . .
C74 N34 C79 N36 -4.4(15) . . . .
C74 C75 C76 C77 -36.8(19) . . . .
C75 C74 C78 N35 -118.0(11) . . . .
C75 C74 C78 N36 122.0(11) . . . .
C75 C74 C78 C77 -0.5(14) . . . .
C75 C76 C77 C78 36.1(18) . . . .
C76 C77 C78 N35 92.2(15) . . . .
C76 C77 C78 N36 -134.4(15) . . . .
C76 C77 C78 C74 -20.1(15) . . . .
C78 N35 C73 O14 -179.2(12) . . . .
C78 N35 C73 N33 -1.6(15) . . . .
C78 N35 C81 N37 87.2(15) . . . .
C78 N36 C79 O19 -174.9(13) . . . .
C78 N36 C79 N34 3.8(14) . . . .
C78 N36 C80 N38 -89.4(16) . . . .
C78 C74 C75 C76 23.1(17) . . . .
C79 N34 C71 N32 -98.0(15) . . . .
C79 N34 C74 N33 113.8(13) . . . .
C79 N34 C74 C75 -114.1(14) . . . .
C79 N34 C74 C78 3.1(14) . . . .
C79 N36 C78 N35 -115.2(13) . . . .
C79 N36 C78 C74 -1.8(14) . . . .
C79 N36 C78 C77 112.3(14) . . . .
C79 N36 C80 N38 99.3(14) . . . .
C80 N36 C78 N35 72.9(16) . . . .
C80 N36 C78 C74 -173.8(12) . . . .
C80 N36 C78 C77 -59.6(18) . . . .
C80 N36 C79 O19 -2(2) . . . .
C80 N36 C79 N34 176.2(11) . . . .
C80 N38 C83 N37 -70.9(18) . . . .
C80 N38 C83 C84 62.8(19) . . . .
C80 N38 C83 C87 178.3(13) . . . .
C80 N38 C88 O20 2(2) . . . .
C80 N38 C88 N40 -178.0(12) . . . .
C81 N35 C73 O14 5(2) . . . .
C81 N35 C73 N33 -177.0(12) . . . .
C81 N35 C78 N36 -70.4(16) . . . .
C81 N35 C78 C74 176.2(12) . . . .
C81 N35 C78 C77 64.2(18) . . . .
C81 N37 C82 O15 -1(2) . . . .
C81 N37 C82 N39 177.9(12) . . . .
C81 N37 C83 N38 72.6(18) . . . .
C81 N37 C83 C84 -61.9(18) . . . .
C81 N37 C83 C87 -178.9(12) . . . .
C82 N37 C81 N35 92.9(15) . . . .
C82 N37 C83 N38 -110.3(14) . . . .
C82 N37 C83 C84 115.1(14) . . . .
C82 N37 C83 C87 -1.9(15) . . . .
C82 N39 C87 N40 111.1(15) . . . .
C82 N39 C87 C83 -1.9(15) . . . .
C82 N39 C87 C86 -113.1(15) . . . .
C82 N39 C90 N21 -95.8(17) . . . .
C83 N37 C81 N35 -90.4(17) . . . .
C83 N37 C82 O15 -177.9(13) . . . .
C83 N37 C82 N39 0.7(16) . . . .
C83 N38 C80 N36 86.7(16) . . . .
C83 N38 C88 O20 179.6(14) . . . .
C83 N38 C88 N40 0.1(18) . . . .
C83 C84 C85 C86 31(2) . . . .
C83 C84 C94 C86 -42(4) . . . .
C84 C83 C87 N39 -118.7(13) . . . .
C84 C83 C87 N40 120.4(13) . . . .
C84 C83 C87 C86 -2.2(16) . . . .
C87 N39 C82 O15 179.4(14) . . . .
C87 N39 C82 N37 0.9(16) . . . .
C87 N39 C90 N21 88.7(18) . . . .
C87 N40 C88 O20 179.9(13) . . . .
C87 N40 C88 N38 -0.5(17) . . . .
C87 N40 C89 N22 -87.1(17) . . . .
C87 C83 C84 C85 -17.8(19) . . . .
C87 C83 C84 C94 26(3) . . . .
C87 C86 C85 C84 -33(2) . . . .
C87 C86 C94 C84 41(4) . . . .
C88 N38 C80 N36 -95.4(16) . . . .
C88 N38 C83 N37 111.1(15) . . . .
C88 N38 C83 C84 -115.1(16) . . . .
C88 N38 C83 C87 0.3(15) . . . .
C88 N40 C87 N39 -110.4(14) . . . .
C88 N40 C87 C83 0.7(14) . . . .
C88 N40 C87 C86 115.7(15) . . . .
C88 N40 C89 N22 91.7(17) . . . .
C89 N22 C47 N21 -76.8(18) . . . .
C89 N22 C47 C48 59(2) . . . .
C89 N22 C47 C51 173.5(12) . . . .
C89 N22 C52 O16 3(2) . . . .
C89 N22 C52 N24 -173.1(13) . . . .
C89 N40 C87 N39 68.7(18) . . . .
C89 N40 C87 C83 179.7(12) . . . .
C89 N40 C87 C86 -65.3(19) . . . .
C89 N40 C88 O20 1(2) . . . .
C89 N40 C88 N38 -179.5(13) . . . .
C90 N21 C46 O11 2(2) . . . .
C90 N21 C46 N23 -178.1(12) . . . .
C90 N21 C47 N22 70.1(19) . . . .
C90 N21 C47 C48 -67.3(19) . . . .
C90 N21 C47 C51 179.0(13) . . . .
C90 N39 C82 O15 3(2) . . . .
C90 N39 C82 N37 -175.2(12) . . . .
C90 N39 C87 N40 -73.2(18) . . . .
C90 N39 C87 C83 173.8(13) . . . .
C90 N39 C87 C86 63(2) . . . .
C13 C14 C15 N7 135.3(16) . . . .
C13 C14 C15 N8 -89.1(18) . . . .
C13 C14 C15 C11 24.3(18) . . . .
C31 C32 C33 N15 132.3(17) . . . .
C31 C32 C33 N16 -93.6(18) . . . .
C31 C32 C33 C29 21.7(19) . . . .
C40 C41 C42 N19 130.0(18) . . . .
C40 C41 C42 N20 -95.5(19) . . . .
C40 C41 C42 C38 18(2) . . . .
C85 C86 C87 N39 130.5(17) . . . .
C85 C86 C87 N40 -93.8(19) . . . .
C85 C86 C87 C83 21.4(19) . . . .
C91 C41 C42 N19 93.1(17) . . . .
C91 C41 C42 N20 -132.4(16) . . . .
C91 C41 C42 C38 -19.1(17) . . . .
C92 C32 C33 N15 93(2) . . . .
C92 C32 C33 N16 -133(2) . . . .
C92 C32 C33 C29 -18(2) . . . .
C93 C14 C15 N7 98(2) . . . .
C93 C14 C15 N8 -126(2) . . . .
C93 C14 C15 C11 -13(2) . . . .
C94 C86 C87 N39 86(3) . . . .
C94 C86 C87 N40 -138(2) . . . .
C94 C86 C87 C83 -23(3) . . . .
